data_7121530
loop_
_publ_author_name
'Mateus, Pedro'
'Wicher, Barbara'
'Ferrand, Yann'
'Huc, Ivan'

_publ_section_title
;
 Carbohydrate binding through first- and second-sphere coordination within
 aromatic oligoamide metallofoldamers
;
_journal_name_full 'Chemical Communications'
_journal_paper_doi 10.1039/C8CC02360C
_journal_year 2018
_chemical_formula_moiety 'C161 H151 O26 N35 Cu, H2 O, C4 H10 O4, 2(C1 S1 F3 O3), 8.07(C H Cl3), 3.37 O'
_chemical_formula_sum 'C175.07 H171.07 Cl24.21 Cu F6 N35 O40.37 S2'
_chemical_formula_weight 4511.05
_space_group_crystal_system monoclinic
_space_group_IT_number 15
_space_group_name_Hall '-C 2yc'
_space_group_name_H-M_alt 'C 1 2/c 1'
_symmetry_space_group_name_Hall '-C 2yc'
_symmetry_space_group_name_H-M 'C 1 2/c 1'
_atom_sites_solution_hydrogens mixed
_audit_creation_method SHELXL-2016/4
_audit_update_record
;
2018-03-23 deposited with the CCDC.
2018-04-19 downloaded from the CCDC.
;
_cell_angle_alpha 90
_cell_angle_beta 120.162(10)
_cell_angle_gamma 90
_cell_formula_units_Z 8
_cell_length_a 49.66(2)
_cell_length_b 20.107(7)
_cell_length_c 48.86(2)
_cell_measurement_reflns_used 82303
_cell_measurement_temperature 100(2)
_cell_measurement_theta_max 49.0
_cell_measurement_theta_min 1.5
_cell_volume 42182(3)
_computing_cell_refinement 'CrystalClear 1.36'
_computing_data_collection 'CrystalClear 1.36'
_computing_data_reduction 'CrystalClear 1.36'
_computing_publication_material 'SHELXL-2016/4 (Sheldrick, 2016)'
_computing_structure_refinement 'SHELXL-2016/4 (Sheldrick, 2016)'
_computing_structure_solution 'SHELXT 2014/5 (Sheldrick, 2014)'
_diffrn_ambient_temperature 100(2)
_diffrn_detector_area_resol_mean 5.8140
_diffrn_measured_fraction_theta_full 0.963
_diffrn_measured_fraction_theta_max 0.963
_diffrn_measurement_device_type 'partial chi'
_diffrn_measurement_method \w-scans
_diffrn_radiation_type CuK\a
_diffrn_radiation_wavelength 1.54178
_diffrn_reflns_av_R_equivalents 0.1187
_diffrn_reflns_av_unetI/netI 0.1719
_diffrn_reflns_Laue_measured_fraction_full 0.963
_diffrn_reflns_Laue_measured_fraction_max 0.963
_diffrn_reflns_limit_h_max 50
_diffrn_reflns_limit_h_min -52
_diffrn_reflns_limit_k_max 21
_diffrn_reflns_limit_k_min -18
_diffrn_reflns_limit_l_max 51
_diffrn_reflns_limit_l_min -51
_diffrn_reflns_number 79780
_diffrn_reflns_point_group_measured_fraction_full 0.963
_diffrn_reflns_point_group_measured_fraction_max 0.963
_diffrn_reflns_theta_full 55.093
_diffrn_reflns_theta_max 55.093
_diffrn_reflns_theta_min 2.426
_diffrn_source 'Rigaku MM007 rotating anode'
_exptl_absorpt_coefficient_mu 3.862
_exptl_absorpt_correction_T_max 1.000
_exptl_absorpt_correction_T_min 0.578
_exptl_absorpt_correction_type multi-scan
_exptl_absorpt_process_details 'CrystalClear 1.36'
_exptl_crystal_colour yellow
_exptl_crystal_density_diffrn 1.421
_exptl_crystal_description plate
_exptl_crystal_F_000 18528
_exptl_crystal_recrystallization_method 'Re-crystallisation from solvent'
_exptl_crystal_size_max 0.100
_exptl_crystal_size_mid 0.050
_exptl_crystal_size_min 0.010
_refine_diff_density_max 1.148
_refine_diff_density_min -1.065
_refine_diff_density_rms 0.155
_refine_ls_extinction_coef 0.000021(5)
_refine_ls_extinction_expression Fc^*^=kFc[1+0.001xFc^2^\l^3^/sin(2\q)]^-1/4^
_refine_ls_extinction_method 'SHELXL-2016/4 (Sheldrick 2016)'
_refine_ls_goodness_of_fit_ref 1.764
_refine_ls_hydrogen_treatment constr
_refine_ls_matrix_type full
_refine_ls_number_parameters 1993
_refine_ls_number_reflns 25634
_refine_ls_number_restraints 919
_refine_ls_restrained_S_all 1.734
_refine_ls_R_factor_all 0.2786
_refine_ls_R_factor_gt 0.1625
_refine_ls_shift/su_max 0.000
_refine_ls_shift/su_mean 0.000
_refine_ls_structure_factor_coef Fsqd
_refine_ls_weighting_details 'w=1/[\s^2^(Fo^2^)+(0.1000P)^2^] where P=(Fo^2^+2Fc^2^)/3'
_refine_ls_weighting_scheme calc
_refine_ls_wR_factor_gt 0.3768
_refine_ls_wR_factor_ref 0.4109
_reflns_Friedel_coverage 0.000
_reflns_number_gt 10516
_reflns_number_total 25634
_reflns_threshold_expression 'I > 2\s(I)'
_cod_data_source_file c8cc02360c2.cif
_cod_data_source_block L2Cu_th
_cod_depositor_comments
;
The following automatic conversions were performed:

'_exptl_absorpt_correction_type' value 'Multi-scan' changed to
'multi-scan' according to
/home/data/users/saulius/crontab/automatic-downloads/rss-feeds/RSC/lib/dictionaries/cif_core.dic
dictionary named 'cif_core.dic' version 2.4.2 from 2011-04-26.

Automatic conversion script
Id: cif_fix_values 4973 2017-02-22 13:04:09Z antanas 
;
_cod_original_cell_volume 42179(30)
_cod_database_code 7121530
_shelx_shelxl_version_number 2016/4
_shelx_space_group_comment
;
The symmetry employed for this shelxl refinement is uniquely defined
by the following loop, which should always be used as a source of
symmetry information in preference to the above space-group names.
They are only intended as comments.
;
_shelx_estimated_absorpt_t_min 0.699
_shelx_estimated_absorpt_t_max 0.962

loop_
_space_group_symop_operation_xyz
'x, y, z'
'-x, y, -z+1/2'
'x+1/2, y+1/2, z'
'-x+1/2, y+1/2, -z+1/2'
'-x, -y, -z'
'x, -y, z-1/2'
'-x+1/2, -y+1/2, -z'
'x+1/2, -y+1/2, z-1/2'

loop_
_atom_site_label
_atom_site_type_symbol
_atom_site_fract_x
_atom_site_fract_y
_atom_site_fract_z
_atom_site_U_iso_or_equiv
_atom_site_adp_type
_atom_site_occupancy
_atom_site_site_symmetry_order
_atom_site_calc_flag
_atom_site_refinement_flags_posn
_atom_site_refinement_flags_adp
_atom_site_refinement_flags_occupancy
_atom_site_disorder_assembly
_atom_site_disorder_group
CU1 Cu 0.32495(5) 0.51869(10) 0.27147(5) 0.0510(7) Uani 1 1 d . . . . .
C1A C 0.3630(4) 0.9500(8) 0.2765(3) 0.055(5) Uani 1 1 d . U . . .
C2A C 0.3559(4) 0.9845(8) 0.2499(4) 0.064(5) Uani 1 1 d . U . . .
H2A H 0.335443 0.981884 0.232229 0.077 Uiso 1 1 calc R U . . .
C3A C 0.3778(5) 1.0236(7) 0.2479(4) 0.066(5) Uani 1 1 d . U . . .
H3A H 0.371560 1.050577 0.229710 0.079 Uiso 1 1 calc R U . . .
C4A C 0.4077(4) 1.0241(7) 0.2712(4) 0.053(4) Uani 1 1 d . U . . .
H4A H 0.422712 1.048878 0.268913 0.063 Uiso 1 1 calc R U . . .
C5A C 0.4167(4) 0.9871(7) 0.2994(3) 0.044(4) Uani 1 1 d . U . . .
C6A C 0.4475(4) 0.9867(7) 0.3248(4) 0.050(4) Uani 1 1 d . U . . .
C7A C 0.4556(4) 0.9463(7) 0.3505(3) 0.048(4) Uani 1 1 d . U . . .
H7A H 0.476311 0.946312 0.367944 0.057 Uiso 1 1 calc R U . . .
C8A C 0.4331(4) 0.9056(7) 0.3507(3) 0.046(4) Uani 1 1 d . U . . .
C9A C 0.3952(4) 0.9464(7) 0.3022(3) 0.050(4) Uani 1 1 d . U . . .
C10A C 0.4422(4) 0.8620(7) 0.3777(4) 0.043(4) Uani 1 1 d . . . . .
C11A C 0.4209(3) 0.7749(7) 0.3981(3) 0.041(4) Uani 1 1 d . U . . .
C12A C 0.4408(4) 0.7860(8) 0.4290(4) 0.061(5) Uani 1 1 d . U . . .
H12A H 0.455116 0.821967 0.435741 0.074 Uiso 1 1 calc R U . . .
C13A C 0.4397(4) 0.7415(9) 0.4517(4) 0.057(5) Uani 1 1 d . U . . .
H13A H 0.452970 0.750061 0.473585 0.069 Uiso 1 1 calc R U . . .
C14A C 0.4210(4) 0.6894(8) 0.4431(3) 0.060(5) Uani 1 1 d . U . . .
H14A H 0.421980 0.659817 0.458724 0.072 Uiso 1 1 calc R U . . .
C15A C 0.3995(4) 0.6773(7) 0.4107(3) 0.052(4) Uani 1 1 d . U . . .
C16A C 0.3769(4) 0.6243(7) 0.3988(4) 0.052(4) Uani 1 1 d . U . . .
C17A C 0.3593(3) 0.6157(7) 0.3683(4) 0.045(4) Uani 1 1 d . U . . .
H17A H 0.344799 0.580027 0.360476 0.054 Uiso 1 1 calc R U . . .
C18A C 0.3616(3) 0.6583(7) 0.3469(4) 0.046(4) Uani 1 1 d . U . . .
C19A C 0.3997(3) 0.7198(7) 0.3874(3) 0.049(4) Uani 1 1 d . U . . .
C20A C 0.3391(4) 0.6483(8) 0.3127(4) 0.054(5) Uani 1 1 d . . . . .
C21A C 0.3128(4) 0.7109(6) 0.2627(3) 0.044(4) Uani 1 1 d . U . . .
C22A C 0.2825(3) 0.6888(6) 0.2521(3) 0.044(4) Uani 1 1 d . U . . .
H22A H 0.277532 0.665091 0.265792 0.053 Uiso 1 1 calc R U . . .
C23A C 0.2596(4) 0.7024(7) 0.2206(4) 0.056(5) Uani 1 1 d . U . . .
H23A H 0.238958 0.686840 0.212960 0.067 Uiso 1 1 calc R U . . .
C24A C 0.2662(4) 0.7374(7) 0.2007(4) 0.047(4) Uani 1 1 d . U . . .
H24A H 0.250542 0.745411 0.179426 0.056 Uiso 1 1 calc R U . . .
C25A C 0.2959(4) 0.7609(7) 0.2121(3) 0.046(4) Uani 1 1 d . U . . .
C26A C 0.3051(4) 0.8015(7) 0.1932(3) 0.048(4) Uani 1 1 d . U . . .
C27A C 0.3346(3) 0.8213(7) 0.2052(3) 0.045(4) Uani 1 1 d . U . . .
H27A H 0.340508 0.847924 0.193015 0.053 Uiso 1 1 calc R U . . .
C28A C 0.3563(3) 0.8020(7) 0.2356(3) 0.041(4) Uani 1 1 d . U . . .
C29A C 0.3201(3) 0.7479(7) 0.2429(3) 0.041(4) Uani 1 1 d . U . . .
C30A C 0.3896(3) 0.8265(7) 0.2493(3) 0.037(4) Uani 1 1 d . . . . .
C31A C 0.4422(3) 0.8169(6) 0.2961(3) 0.035(4) Uani 1 1 d . U . . .
C32A C 0.4565(3) 0.8640(6) 0.2851(3) 0.033(3) Uani 1 1 d . U . . .
H32A H 0.445095 0.886159 0.265348 0.039 Uiso 1 1 calc R U . . .
C33A C 0.4873(3) 0.8746(6) 0.3050(3) 0.039(4) Uani 1 1 d . U . . .
H33A H 0.497739 0.906077 0.299090 0.046 Uiso 1 1 calc R U . . .
C34A C 0.5043(3) 0.8412(6) 0.3338(3) 0.034(3) Uani 1 1 d . U . . .
H34A H 0.525858 0.849709 0.347604 0.040 Uiso 1 1 calc R U . . .
C35A C 0.4887(3) 0.7963(7) 0.3409(3) 0.041(4) Uani 1 1 d . U . . .
C36A C 0.5340(4) 0.7562(7) 0.3910(3) 0.037(4) Uani 1 1 d . . . . .
C37A C 0.5066(4) 0.4332(7) 0.4811(4) 0.042(4) Uani 1 1 d . . . . .
C38A C 0.3195(4) 0.3684(8) 0.3578(4) 0.048(4) Uani 1 1 d . . . . .
C39A C 0.3915(3) 0.6568(7) 0.2332(3) 0.037(4) Uani 1 1 d . . . . .
C40A C 0.5624(4) 0.5604(7) 0.3902(3) 0.043(4) Uani 1 1 d . . . . .
C41A C 0.4887(4) 0.2490(8) 0.4412(4) 0.044(4) Uani 1 1 d . . . . .
C42A C 0.3365(4) 0.2783(7) 0.3054(3) 0.046(4) Uani 1 1 d . . . . .
C43A C 0.3297(4) 0.3116(7) 0.2745(3) 0.047(4) Uani 1 1 d . U . . .
C44A C 0.2992(3) 0.3118(7) 0.2499(4) 0.049(4) Uani 1 1 d . U . . .
H44A H 0.283319 0.289571 0.251718 0.059 Uiso 1 1 calc R U . . .
C45A C 0.2927(4) 0.3444(7) 0.2231(3) 0.044(4) Uani 1 1 d . U . . .
C46A C 0.3171(4) 0.3797(7) 0.2218(4) 0.060(5) Uani 1 1 d . U . . .
C47A C 0.3119(5) 0.4166(8) 0.1941(4) 0.062(5) Uani 1 1 d . U . . .
H47A H 0.291496 0.419730 0.176204 0.074 Uiso 1 1 calc R U . . .
C48A C 0.3354(5) 0.4460(8) 0.1936(4) 0.072(5) Uani 1 1 d . U . . .
H48A H 0.331562 0.470858 0.175446 0.087 Uiso 1 1 calc R U . . .
C49A C 0.3674(4) 0.4412(7) 0.2205(4) 0.060(5) Uani 1 1 d . U . . .
H49A H 0.384119 0.463104 0.219967 0.072 Uiso 1 1 calc R U . . .
C50A C 0.3727(4) 0.4043(7) 0.2463(4) 0.050(4) Uani 1 1 d . U . . .
C51A C 0.3478(4) 0.3744(7) 0.2478(4) 0.053(5) Uani 1 1 d . U . . .
C52A C 0.4281(4) 0.4301(8) 0.2772(3) 0.048(4) Uani 1 1 d . . . . .
C53A C 0.4602(4) 0.4021(8) 0.3017(3) 0.054(4) Uani 1 1 d . U . . .
C54A C 0.4859(5) 0.4361(8) 0.3053(4) 0.058(5) Uani 1 1 d . U . . .
H54A H 0.483381 0.473653 0.292450 0.070 Uiso 1 1 calc R U . . .
C55A C 0.5146(4) 0.4157(8) 0.3273(4) 0.059(5) Uani 1 1 d . U . . .
C56A C 0.5170(4) 0.3569(7) 0.3451(4) 0.048(4) Uani 1 1 d . U . . .
C57A C 0.5474(4) 0.3303(8) 0.3684(4) 0.060(5) Uani 1 1 d . U . . .
H57A H 0.566083 0.351567 0.372399 0.072 Uiso 1 1 calc R U . . .
C58A C 0.5480(4) 0.2746(9) 0.3841(4) 0.065(5) Uani 1 1 d . U . . .
H58A H 0.567529 0.257757 0.400036 0.079 Uiso 1 1 calc R U . . .
C59A C 0.5205(4) 0.2406(8) 0.3774(4) 0.057(4) Uani 1 1 d . U . . .
H59A H 0.521871 0.201725 0.389086 0.068 Uiso 1 1 calc R U . . .
C60A C 0.4919(4) 0.2622(8) 0.3545(3) 0.054(4) Uani 1 1 d . U . . .
C61A C 0.4905(4) 0.3237(7) 0.3387(3) 0.048(4) Uani 1 1 d . U . . .
C62A C 0.4604(4) 0.1762(8) 0.3590(4) 0.053(5) Uani 1 1 d . . . . .
C70A C 0.35831(13) 0.16667(19) 0.26665(10) 0.064(2) Uani 1 1 d DG . . . .
C69A C 0.32731(13) 0.1468(3) 0.25156(12) 0.064(2) Uani 1 1 d G . . . .
H69A H 0.313347 0.160907 0.230501 0.077 Uiso 1 1 calc R U . . .
C68A C 0.31673(11) 0.1064(3) 0.26728(16) 0.064(2) Uani 1 1 d G . . . .
H68A H 0.295546 0.092846 0.256971 0.077 Uiso 1 1 calc R U . . .
C67A C 0.33716(13) 0.0858(3) 0.29810(16) 0.064(2) Uani 1 1 d G . . . .
H67A H 0.329931 0.058180 0.308844 0.077 Uiso 1 1 calc R U . . .
C66A C 0.36816(12) 0.1056(2) 0.31319(11) 0.064(2) Uani 1 1 d G . . . .
C71A C 0.37873(11) 0.14608(18) 0.29746(10) 0.064(2) Uani 1 1 d G . . . .
N34A N 0.40973(11) 0.1659(3) 0.31255(14) 0.053(3) Uani 1 1 d G . . . .
C63A C 0.43016(11) 0.1453(3) 0.34337(14) 0.045(4) Uani 1 1 d G . . . .
C64A C 0.41958(15) 0.1049(4) 0.35909(11) 0.049(4) Uani 1 1 d G . . . .
H64A H 0.433545 0.090825 0.380150 0.058 Uiso 1 1 calc R U . . .
C65A C 0.38859(16) 0.0851(3) 0.34400(11) 0.048(4) Uani 1 1 d G . . . .
N1A N 0.3386(3) 0.9158(6) 0.2799(4) 0.058(4) Uani 1 1 d . . . . .
N2A N 0.4035(3) 0.9042(5) 0.3276(3) 0.049(3) Uani 1 1 d . U . . .
N3A N 0.4202(3) 0.8168(6) 0.3746(3) 0.046(3) Uani 1 1 d . . . . .
H3AA H 0.403622 0.813414 0.355596 0.056 Uiso 1 1 calc R U . . .
N4A N 0.3808(3) 0.7102(6) 0.3556(3) 0.046(3) Uani 1 1 d . U . . .
N5A N 0.3359(3) 0.7019(5) 0.2943(3) 0.047(3) Uani 1 1 d . . . . .
H5A H 0.349756 0.733948 0.303125 0.056 Uiso 1 1 calc R U . . .
N6A N 0.3502(3) 0.7675(5) 0.2555(3) 0.045(3) Uani 1 1 d . U . . .
N7A N 0.4107(3) 0.8028(5) 0.2784(3) 0.043(3) Uani 1 1 d . . . . .
H7AA H 0.403373 0.775198 0.287065 0.051 Uiso 1 1 calc R U . . .
N8A N 0.4581(3) 0.7839(5) 0.3236(2) 0.034(3) Uani 1 1 d . U . . .
N9A N 0.5038(3) 0.7576(5) 0.3690(2) 0.036(3) Uani 1 1 d . . . . .
H9A H 0.491707 0.731011 0.372309 0.043 Uiso 1 1 calc R U . . .
N10A N 0.5256(3) 0.6660(5) 0.4182(2) 0.039(3) Uani 1 1 d . U . . .
N11A N 0.5160(3) 0.5784(5) 0.4429(2) 0.034(3) Uani 1 1 d . U . . .
N12A N 0.5038(3) 0.4890(6) 0.4644(2) 0.044(3) Uani 1 1 d . . . . .
H12B H 0.484551 0.500963 0.450784 0.052 Uiso 1 1 calc R U . . .
N13A N 0.4517(3) 0.4191(5) 0.4484(3) 0.046(3) Uani 1 1 d . U . . .
N14A N 0.3998(3) 0.4045(5) 0.4134(3) 0.046(3) Uani 1 1 d . U . . .
N15A N 0.3492(3) 0.3885(5) 0.3742(3) 0.055(4) Uani 1 1 d . . . . .
H15A H 0.354664 0.416230 0.363901 0.066 Uiso 1 1 calc R U . . .
N16A N 0.3182(3) 0.4305(6) 0.3157(3) 0.050(3) Uani 1 1 d . U . . .
N17A N 0.3039(3) 0.4574(5) 0.2870(3) 0.050(3) Uani 1 1 d . U . . .
N18A N 0.2833(3) 0.5185(6) 0.2351(3) 0.049(4) Uani 1 1 d . . . . .
N19A N 0.3309(3) 0.5697(5) 0.2398(3) 0.046(3) Uani 1 1 d . U . . .
N20A N 0.3594(3) 0.5956(6) 0.2468(3) 0.046(3) Uani 1 1 d . U . . .
N21A N 0.4157(3) 0.6338(5) 0.2611(3) 0.041(3) Uani 1 1 d . . . . .
H21A H 0.410687 0.604716 0.271223 0.050 Uiso 1 1 calc R U . . .
N22A N 0.4647(3) 0.6162(5) 0.3020(3) 0.042(3) Uani 1 1 d . U . . .
N23A N 0.5130(3) 0.5929(5) 0.3451(2) 0.041(3) Uani 1 1 d . U . . .
N24A N 0.5442(3) 0.5169(6) 0.3947(3) 0.045(3) Uani 1 1 d . . . . .
H24B H 0.524013 0.523421 0.382573 0.054 Uiso 1 1 calc R U . . .
N25A N 0.5301(3) 0.4306(6) 0.4148(2) 0.036(3) Uani 1 1 d . U . . .
N26A N 0.5121(3) 0.3420(6) 0.4293(3) 0.047(3) Uani 1 1 d . U . . .
N27A N 0.4610(3) 0.2739(5) 0.4156(3) 0.046(3) Uani 1 1 d . . . . .
H27B H 0.463138 0.309818 0.406525 0.056 Uiso 1 1 calc R U . . .
N28A N 0.4130(3) 0.2753(5) 0.3737(3) 0.037(3) Uani 1 1 d . U . . .
N29A N 0.3667(3) 0.2838(5) 0.3285(3) 0.045(3) Uani 1 1 d . . . . .
H29A H 0.377689 0.310072 0.323458 0.054 Uiso 1 1 calc R U . . .
N30A N 0.3528(3) 0.3421(6) 0.2748(3) 0.043(3) Uani 1 1 d . U . . .
N31A N 0.4027(3) 0.3945(6) 0.2707(3) 0.053(4) Uani 1 1 d . . . . .
H31A H 0.405591 0.360986 0.283456 0.063 Uiso 1 1 calc R U . . .
N32A N 0.4605(3) 0.3454(6) 0.3159(3) 0.050(3) Uani 1 1 d . U . . .
N33A N 0.4641(3) 0.2286(6) 0.3459(3) 0.050(3) Uani 1 1 d . . . . .
H33B H 0.447152 0.245027 0.329670 0.060 Uiso 1 1 calc R U . . .
N35A N 0.36832(19) 0.2083(3) 0.24969(17) 0.099(4) Uiso 1 1 d D . . . .
O1A O 0.3170(2) 0.8952(5) 0.2555(3) 0.071(4) Uani 1 1 d . . . . .
O2A O 0.3401(2) 0.9169(5) 0.3054(3) 0.066(3) Uani 1 1 d . . . . .
O3A O 0.4677(2) 0.8662(5) 0.4015(2) 0.066(3) Uani 1 1 d . . . . .
O4A O 0.3245(3) 0.5967(5) 0.3022(2) 0.061(3) Uani 1 1 d . . . . .
O5A O 0.3956(2) 0.8656(5) 0.2339(2) 0.043(3) Uani 1 1 d . . . . .
O6A O 0.5531(2) 0.7938(5) 0.3901(2) 0.052(3) Uani 1 1 d . . . . .
O7A O 0.5326(3) 0.4124(4) 0.5012(2) 0.055(3) Uani 1 1 d . . . . .
O8A O 0.3069(2) 0.3336(5) 0.3679(3) 0.069(3) Uani 1 1 d . . . . .
O9A O 0.3945(2) 0.6970(5) 0.2162(2) 0.051(3) Uani 1 1 d . . . . .
O10A O 0.5907(3) 0.5640(5) 0.4052(2) 0.058(3) Uani 1 1 d . . . . .
O11A O 0.4900(2) 0.2023(5) 0.4578(2) 0.052(3) Uani 1 1 d . . . . .
O12A O 0.3163(3) 0.2480(5) 0.3079(2) 0.059(3) Uani 1 1 d . . . . .
O13A O 0.4267(3) 0.4819(5) 0.2636(2) 0.071(3) Uani 1 1 d . . . . .
O14A O 0.4801(2) 0.1505(5) 0.3848(2) 0.061(3) Uani 1 1 d . . . . .
O15A O 0.3448(3) 0.2370(9) 0.2250(4) 0.099(4) Uiso 0.632(12) 1 d D . P A 1
O16A O 0.3930(3) 0.1874(10) 0.2511(4) 0.099(4) Uiso 0.632(12) 1 d D . P A 1
O15' O 0.3603(7) 0.1787(14) 0.2216(5) 0.099(4) Uiso 0.368(12) 1 d D . P A 2
O16' O 0.3923(5) 0.2480(11) 0.2626(5) 0.050(8) Uiso 0.368(12) 1 d D . P A 2
C1B C 0.5462(4) 0.7049(7) 0.4166(3) 0.039(4) Uani 1 1 d . U . . .
C2B C 0.5782(3) 0.7048(7) 0.4372(3) 0.040(4) Uani 1 1 d . U . . .
H2B H 0.591635 0.735005 0.434890 0.048 Uiso 1 1 calc R U . . .
C3B C 0.5891(3) 0.6584(7) 0.4610(3) 0.038(4) Uani 1 1 d . U . . .
C4B C 0.5698(3) 0.6146(7) 0.4631(3) 0.044(4) Uani 1 1 d . U . . .
C5B C 0.5788(4) 0.5624(7) 0.4867(3) 0.048(4) Uani 1 1 d . U . . .
H5B H 0.600107 0.557690 0.502261 0.057 Uiso 1 1 calc R U . . .
C6B C 0.5580(4) 0.5209(7) 0.4872(3) 0.047(4) Uani 1 1 d . U . . .
H6B H 0.564405 0.485785 0.502220 0.056 Uiso 1 1 calc R U . . .
C7B C 0.5272(3) 0.5309(7) 0.4653(3) 0.032(3) Uani 1 1 d . U . . .
C8B C 0.5367(3) 0.6194(7) 0.4414(3) 0.036(4) Uani 1 1 d . U . . .
C9B C 0.4776(4) 0.3986(7) 0.4727(3) 0.048(4) Uani 1 1 d . U . . .
C10B C 0.4794(4) 0.3452(7) 0.4927(3) 0.046(4) Uani 1 1 d . U . . .
H10B H 0.498836 0.332548 0.510359 0.055 Uiso 1 1 calc R U . . .
C11B C 0.4538(4) 0.3139(7) 0.4864(3) 0.043(4) Uani 1 1 d . U . . .
C12B C 0.4240(4) 0.3357(7) 0.4605(3) 0.042(4) Uani 1 1 d . U . . .
C13B C 0.3945(4) 0.3082(7) 0.4512(4) 0.048(4) Uani 1 1 d . U . . .
H13B H 0.393017 0.275782 0.464485 0.057 Uiso 1 1 calc R U . . .
C14B C 0.3684(4) 0.3257(6) 0.4243(4) 0.047(4) Uani 1 1 d . U . . .
H14B H 0.348407 0.308495 0.418625 0.057 Uiso 1 1 calc R U . . .
C15B C 0.3734(4) 0.3728(7) 0.4051(4) 0.046(4) Uani 1 1 d . U . . .
C16B C 0.4257(4) 0.3876(7) 0.4413(4) 0.046(4) Uani 1 1 d . U . . .
C17B C 0.3019(4) 0.3951(7) 0.3255(4) 0.049(4) Uani 1 1 d . U . . .
C18B C 0.2705(4) 0.3856(7) 0.3067(4) 0.061(5) Uani 1 1 d . U . . .
H18B H 0.259178 0.360316 0.313972 0.073 Uiso 1 1 calc R U . . .
C19B C 0.2561(4) 0.4132(7) 0.2776(4) 0.059(5) Uani 1 1 d . U . . .
H19B H 0.234450 0.406413 0.263569 0.071 Uiso 1 1 calc R U . . .
C20B C 0.2732(4) 0.4510(7) 0.2686(4) 0.055(5) Uani 1 1 d . U . . .
C21B C 0.2616(4) 0.4834(7) 0.2373(4) 0.049(4) Uani 1 1 d . . . . .
C22B C 0.2320(4) 0.4798(8) 0.2124(4) 0.068(5) Uani 1 1 d . . . . .
H22B H 0.216407 0.456126 0.214174 0.082 Uiso 1 1 calc R U . . .
C23B C 0.2250(4) 0.5119(9) 0.1840(4) 0.078(6) Uani 1 1 d . . . . .
H23B H 0.204411 0.510346 0.166403 0.094 Uiso 1 1 calc R U . . .
C24B C 0.2483(4) 0.5463(8) 0.1813(4) 0.063(5) Uani 1 1 d . . . . .
H24C H 0.244319 0.566528 0.162047 0.076 Uiso 1 1 calc R U . . .
C25B C 0.2774(4) 0.5489(7) 0.2084(4) 0.047(4) Uani 1 1 d . . . . .
C26B C 0.3058(3) 0.5796(7) 0.2113(3) 0.044(4) Uani 1 1 d . U . . .
C27B C 0.3075(4) 0.6147(8) 0.1884(4) 0.052(4) Uani 1 1 d . U . . .
H27C H 0.289495 0.621545 0.168294 0.062 Uiso 1 1 calc R U . . .
C28B C 0.3353(4) 0.6395(7) 0.1948(3) 0.054(5) Uani 1 1 d . U . . .
H28B H 0.337302 0.663474 0.179126 0.064 Uiso 1 1 calc R U . . .
C29B C 0.3608(4) 0.6293(7) 0.2244(4) 0.050(4) Uani 1 1 d . U . . .
C30B C 0.4470(4) 0.6497(7) 0.2756(3) 0.043(4) Uani 1 1 d . U . . .
C31B C 0.4589(4) 0.6995(7) 0.2627(3) 0.041(4) Uani 1 1 d . U . . .
H31B H 0.445716 0.721450 0.243274 0.050 Uiso 1 1 calc R U . . .
C32B C 0.4891(4) 0.7127(6) 0.2795(3) 0.042(4) Uani 1 1 d . U . . .
H32B H 0.497531 0.745967 0.272078 0.050 Uiso 1 1 calc R U . . .
C33B C 0.5097(3) 0.6783(7) 0.3086(3) 0.038(4) Uani 1 1 d . U . . .
C34B C 0.5421(3) 0.6903(7) 0.3281(3) 0.042(4) Uani 1 1 d . U . . .
C35B C 0.5586(3) 0.6540(7) 0.3546(3) 0.039(4) Uani 1 1 d . U . . .
H35B H 0.580276 0.661326 0.368300 0.046 Uiso 1 1 calc R U . . .
C36B C 0.5429(3) 0.6059(6) 0.3608(3) 0.036(4) Uani 1 1 d . U . . .
C37B C 0.4963(4) 0.6297(7) 0.3185(3) 0.038(4) Uani 1 1 d . U . . .
C38B C 0.5524(4) 0.4627(7) 0.4157(3) 0.045(4) Uani 1 1 d . U . . .
C39B C 0.5852(3) 0.4479(7) 0.4362(3) 0.048(4) Uani 1 1 d . U . . .
H39B H 0.601261 0.474487 0.436774 0.057 Uiso 1 1 calc R U . . .
C40B C 0.5912(4) 0.3917(7) 0.4549(3) 0.054(5) Uani 1 1 d . U . . .
H40B H 0.612073 0.378515 0.468874 0.065 Uiso 1 1 calc R U . . .
C41B C 0.5669(4) 0.3548(7) 0.4534(3) 0.047(4) Uani 1 1 d . U . . .
C42B C 0.5705(4) 0.2932(7) 0.4707(3) 0.053(4) Uani 1 1 d . U . . .
C43B C 0.5460(4) 0.2599(8) 0.4667(3) 0.054(4) Uani 1 1 d . U . . .
H43B H 0.548248 0.219088 0.477505 0.065 Uiso 1 1 calc R U . . .
C44B C 0.5159(4) 0.2869(7) 0.4457(3) 0.052(4) Uani 1 1 d . U . . .
C45B C 0.5366(4) 0.3757(7) 0.4334(3) 0.036(4) Uani 1 1 d . U . . .
C46B C 0.4308(4) 0.2499(7) 0.4025(3) 0.042(4) Uani 1 1 d . U . . .
C47B C 0.4201(4) 0.2058(7) 0.4160(4) 0.047(4) Uani 1 1 d . U . . .
H47B H 0.433856 0.188245 0.436468 0.056 Uiso 1 1 calc R U . . .
C48B C 0.3908(4) 0.1877(7) 0.4009(3) 0.051(4) Uani 1 1 d . U . . .
H48B H 0.383172 0.157493 0.410304 0.061 Uiso 1 1 calc R U . . .
C49B C 0.3708(4) 0.2133(6) 0.3707(3) 0.048(4) Uani 1 1 d . U . . .
H49B H 0.349444 0.201411 0.359088 0.057 Uiso 1 1 calc R U . . .
C50B C 0.3837(4) 0.2566(7) 0.3584(3) 0.041(4) Uani 1 1 d . U . . .
C1T C 0.4287(4) 0.4397(8) 0.3598(4) 0.069(5) Uani 1 1 d . . . . .
H1TA H 0.424492 0.429022 0.338199 0.083 Uiso 1 1 calc R U . . .
H1TB H 0.440018 0.401780 0.373779 0.083 Uiso 1 1 calc R U . . .
C2T C 0.4483(4) 0.5010(8) 0.3715(4) 0.060(5) Uani 1 1 d . . . . .
H2T H 0.454952 0.508287 0.394311 0.071 Uiso 1 1 calc R U . . .
C3T C 0.4315(4) 0.5629(7) 0.3524(4) 0.054(4) Uani 1 1 d . . . . .
H3T H 0.412031 0.569330 0.353457 0.064 Uiso 1 1 calc R U . . .
C4T C 0.4507(4) 0.6253(8) 0.3641(4) 0.072(5) Uani 1 1 d . . . . .
H4TA H 0.470899 0.618726 0.365023 0.087 Uiso 1 1 calc R U . . .
H4TB H 0.439646 0.662544 0.349354 0.087 Uiso 1 1 calc R U . . .
O1T O 0.3993(3) 0.4494(6) 0.3591(3) 0.083(4) Uani 1 1 d . . . . .
H1T1 H 0.399499 0.427894 0.373986 0.124 Uiso 1 1 calc R U . . .
O2T O 0.4742(3) 0.4905(5) 0.3684(2) 0.071(3) Uani 1 1 d . . . . .
H1T2 H 0.486529 0.464391 0.382677 0.107 Uiso 1 1 calc R U . . .
O3T O 0.4229(2) 0.5521(5) 0.3197(2) 0.060(3) Uani 1 1 d . . . . .
H1T3 H 0.436011 0.570382 0.316130 0.089 Uiso 1 1 calc R U . . .
O4T O 0.4558(3) 0.6407(6) 0.3951(3) 0.099(4) Uani 1 1 d . . . . .
H1T4 H 0.472678 0.623899 0.408859 0.149 Uiso 1 1 calc R U . . .
O1W O 0.3673(2) 0.4969(5) 0.3006(2) 0.069(3) Uani 1 1 d . . . . .
H1W1 H 0.384856 0.509042 0.305126 0.103 Uiso 1 1 d R U . . .
H2W1 H 0.367776 0.485132 0.316916 0.103 Uiso 1 1 d R U . . .
C1C C 0.23595(13) 0.5531(3) 0.32886(15) 0.237(16) Uiso 1 1 d G . . . .
F1C F 0.21303(14) 0.5946(5) 0.3181(2) 0.185(6) Uiso 1 1 d G . . . .
F2C F 0.2478(2) 0.5575(5) 0.36014(16) 0.158(5) Uiso 1 1 d G . . . .
F3C F 0.22449(18) 0.4965(4) 0.3205(2) 0.187(6) Uiso 1 1 d G . . . .
O1C O 0.27084(17) 0.6423(2) 0.32825(18) 0.123(3) Uani 1 1 d G . . . .
O2C O 0.25031(17) 0.5616(4) 0.28669(11) 0.123(3) Uani 1 1 d G . . . .
O3C O 0.28991(13) 0.5300(3) 0.33813(16) 0.123(3) Uani 1 1 d G . . . .
S1C S 0.26491(11) 0.5740(2) 0.31936(11) 0.1001(19) Uani 1 1 d G . . . .
C2C C 0.2376(3) 0.4694(6) 0.0939(3) 0.36(3) Uiso 1 1 d DG . . . .
F6C F 0.2354(4) 0.4417(8) 0.1166(5) 0.343(14) Uiso 1 1 d G . . . .
F5C F 0.2489(4) 0.4201(8) 0.0841(5) 0.395(17) Uiso 1 1 d G . . . .
F4C F 0.2104(4) 0.4812(9) 0.0720(4) 0.333(13) Uiso 1 1 d G . . . .
O4C O 0.2908(3) 0.5125(7) 0.1329(3) 0.299(14) Uiso 1 1 d G . . . .
O5C O 0.2475(3) 0.5877(6) 0.1127(3) 0.204(9) Uiso 1 1 d G . . . .
O6C O 0.2667(4) 0.5526(8) 0.0792(3) 0.303(14) Uiso 1 1 d G . . . .
S2C S 0.26346(19) 0.5383(4) 0.1061(2) 0.192(4) Uiso 1 1 d DG . . . .
O2W O 0.6222(6) 0.1378(13) 0.4409(6) 0.249(10) Uiso 1 1 d . . . . .
CL1_11 Cl 0.1891(2) 0.6580(5) 0.10999(15) 0.119(5) Uiso 0.577(12) 1 d D . P B 1
CL2_11 Cl 0.1542(3) 0.5790(4) 0.0579(2) 0.172(7) Uiso 0.577(12) 1 d D . P B 1
CL3_11 Cl 0.1695(3) 0.7064(4) 0.05023(19) 0.138(5) Uiso 0.577(12) 1 d D . P B 1
C1R_11 C 0.18527(17) 0.6353(4) 0.07362(18) 0.096(11) Uiso 0.577(12) 1 d D . P B 1
O1Y_11 O 0.1536(6) 0.6526(14) 0.0516(6) 0.079(9) Uiso 0.423(12) 1 d . . P B 2
O2Y_11 O 0.1859(5) 0.6272(13) 0.1193(5) 0.052(7) Uiso 0.423(12) 1 d . . P B 2
CL1_12 Cl 0.53240(11) 0.0735(2) 0.49021(7) 0.122(2) Uani 1 1 d D . . . .
CL2_12 Cl 0.49314(8) 0.00715(18) 0.43496(8) 0.0919(17) Uani 1 1 d D . . . .
CL3_12 Cl 0.54721(10) 0.0634(3) 0.44316(12) 0.131(2) Uani 1 1 d D . . . .
C1R_12 C 0.51587(8) 0.07912(15) 0.44911(8) 0.073(5) Uiso 1 1 d D . . . .
CL1_13 Cl 0.59554(18) 0.9568(3) 0.41366(14) 0.203(4) Uiso 1 1 d D . . . .
CL2_13 Cl 0.63219(13) 0.8448(3) 0.42939(12) 0.119(2) Uiso 1 1 d D . . . .
CL3_13 Cl 0.62257(17) 0.9062(3) 0.47407(11) 0.177(3) Uiso 1 1 d D . . . .
C1R_13 C 0.60299(10) 0.8816(3) 0.43433(12) 0.086(6) Uiso 1 1 d D . . . .
CL1_14 Cl 0.7389(4) 0.9814(8) 0.4822(4) 0.451(11) Uiso 1 1 d D . . . .
CL2_14 Cl 0.7459(4) 0.8611(7) 0.5119(5) 0.514(14) Uiso 1 1 d D . . . .
CL3_14 Cl 0.6964(3) 0.9422(9) 0.4995(4) 0.430(10) Uiso 1 1 d D . . . .
C1R_14 C 0.7176(3) 0.9121(7) 0.4824(3) 0.33(3) Uiso 1 1 d D . . . .
CL1_15 Cl 0.4557(3) 0.3116(4) 0.2440(2) 0.308(6) Uiso 1 1 d D . . . .
CL2_15 Cl 0.4416(2) 0.2385(5) 0.19087(16) 0.233(4) Uiso 1 1 d D . . . .
CL3_15 Cl 0.4558(3) 0.1750(4) 0.2464(2) 0.338(7) Uiso 1 1 d D . . . .
C1R_15 C 0.43445(18) 0.2420(5) 0.2224(2) 0.29(2) Uiso 1 1 d D . . . .
CL1_16 Cl 0.3045(2) 0.6984(4) 0.1159(2) 0.088(4) Uiso 0.491(12) 1 d D . P C 1
CL2_16 Cl 0.3520(2) 0.6073(5) 0.1349(3) 0.153(7) Uiso 0.491(12) 1 d D . P C 1
CL3_16 Cl 0.3388(3) 0.6930(7) 0.0859(3) 0.186(8) Uiso 0.491(12) 1 d D . P C 1
C1R_16 C 0.32071(19) 0.6419(4) 0.10090(19) 0.085(12) Uiso 0.491(12) 1 d D . P C 1
O1X_16 O 0.3473(5) 0.6364(13) 0.0921(6) 0.094(9) Uiso 0.509(12) 1 d . . P C 2
O3X_16 O 0.3277(8) 0.7006(14) 0.1211(7) 0.120(10) Uiso 0.509(12) 1 d . . P C 2
O2X_16 O 0.2997(9) 0.7467(19) 0.0663(9) 0.177(15) Uiso 0.509(12) 1 d . . P C 2
CL1_17 Cl 0.16659(18) 0.5286(6) 0.3416(2) 0.251(5) Uiso 1 1 d D . . . .
CL2_17 Cl 0.10656(18) 0.5677(7) 0.3222(2) 0.303(6) Uiso 1 1 d D . . . .
CL3_17 Cl 0.1435(3) 0.5173(9) 0.3821(2) 0.425(10) Uiso 1 1 d D . . . .
C1R_17 C 0.1445(2) 0.5716(5) 0.3546(2) 0.44(4) Uiso 1 1 d D . . . .
CL1_18 Cl 0.3621(2) 0.2734(9) 0.1620(4) 0.457(7) Uiso 1 1 d D . . . .
CL2_18 Cl 0.3083(3) 0.2234(7) 0.1570(4) 0.457(7) Uiso 1 1 d D . . . .
CL3_18 Cl 0.3064(3) 0.3373(7) 0.1249(4) 0.457(7) Uiso 1 1 d D . . . .
C1R_18 C 0.3282(3) 0.2981(6) 0.1617(3) 0.457(7) Uiso 1 1 d D . . . .
CL1_19 Cl 0.6539(7) 0.4958(7) 0.4158(5) 0.648(12) Uiso 1 1 d D . . . .
CL2_19 Cl 0.6755(7) 0.4265(12) 0.4715(3) 0.648(12) Uiso 1 1 d D . . . .
CL3_19 Cl 0.6455(6) 0.3604(8) 0.4145(5) 0.648(12) Uiso 1 1 d D . . . .
C1R_19 C 0.6733(4) 0.4225(9) 0.4347(4) 0.648(12) Uiso 1 1 d D . . . .
O1_1 O 0.4673(2) 1.0270(5) 0.3208(2) 0.055(3) Uiso 1 1 d . . . . .
C1_1 C 0.4989(4) 1.0317(8) 0.3462(3) 0.058(4) Uiso 1 1 d . . . . .
C2_1 C 0.5146(4) 1.0812(9) 0.3341(4) 0.076(5) Uiso 1 1 d . . . . .
C3_1 C 0.5128(4) 1.0553(10) 0.3026(5) 0.098(7) Uiso 1 1 d . . . . .
C4_1 C 0.5504(4) 1.0882(9) 0.3621(4) 0.086(6) Uiso 1 1 d . . . . .
O1_2 O 0.3761(2) 0.5877(5) 0.4216(2) 0.059(3) Uiso 1 1 d D . . . .
C1_2 C 0.3498(3) 0.5469(6) 0.4120(3) 0.058(4) Uiso 1 1 d D . . . .
C2_2 C 0.3518(3) 0.5099(6) 0.4398(2) 0.062(5) Uiso 1 1 d D . . . .
C3_2 C 0.3569(4) 0.5562(7) 0.4663(3) 0.066(5) Uiso 1 1 d D . . . .
C4_2 C 0.3234(3) 0.4667(7) 0.4293(4) 0.069(5) Uiso 1 1 d D . . . .
O1_3 O 0.2811(2) 0.8170(5) 0.1639(2) 0.059(3) Uiso 1 1 d D . . . .
C1_3 C 0.2868(3) 0.8576(7) 0.1440(3) 0.067(5) Uiso 1 1 d D . . . .
C2_3 C 0.2564(3) 0.8776(7) 0.1157(3) 0.088(6) Uiso 1 1 d D . . . .
C3_3 C 0.2616(5) 0.9243(10) 0.0946(4) 0.128(8) Uiso 1 1 d D . . . .
C4_3 C 0.2394(5) 0.8152(8) 0.0986(5) 0.118(8) Uiso 1 1 d D . . . .
O1_4 O 0.6206(2) 0.6503(5) 0.4825(2) 0.060(3) Uiso 1 1 d D . . . .
C1_4 C 0.6425(3) 0.6929(7) 0.4814(3) 0.077(5) Uiso 1 1 d D . . . .
C2_4 C 0.6744(3) 0.6694(8) 0.5059(4) 0.106(7) Uiso 1 1 d D . . . .
C3_4 C 0.6980(5) 0.7184(12) 0.5070(7) 0.195(13) Uiso 1 1 d D . . . .
C4_4 C 0.6812(5) 0.6021(8) 0.4971(5) 0.126(8) Uiso 1 1 d D . . . .
O1_5 O 0.4510(2) 0.2584(5) 0.5020(2) 0.053(3) Uiso 1 1 d D . . . .
C1_5 C 0.4785(2) 0.2223(5) 0.5212(3) 0.053(4) Uiso 1 1 d D . . . .
C2_5 C 0.4707(3) 0.1523(5) 0.5256(2) 0.047(4) Uiso 1 1 d D . . . .
C3_5 C 0.4561(3) 0.1505(8) 0.5463(3) 0.062(5) Uiso 1 1 d D . . . .
C4_5 C 0.4506(3) 0.1167(7) 0.4946(3) 0.055(4) Uiso 1 1 d D . . . .
O1_6 O 0.55335(18) 0.7411(5) 0.31739(19) 0.044(2) Uiso 1 1 d D . . . .
C1_6 C 0.5844(2) 0.7616(6) 0.3371(3) 0.056(4) Uiso 1 1 d D . . . .
C2_6 C 0.5915(2) 0.8197(5) 0.3224(3) 0.048(4) Uiso 1 1 d D . . . .
C3_6 C 0.6252(2) 0.8397(8) 0.3432(3) 0.072(5) Uiso 1 1 d D . . . .
C4_6 C 0.5703(3) 0.8778(7) 0.3179(4) 0.076(5) Uiso 1 1 d D . . . .
O1_7 O 0.6014(2) 0.2767(5) 0.4900(2) 0.061(3) Uiso 1 1 d D . . . .
C1_7 C 0.6080(3) 0.2151(6) 0.5057(3) 0.068(5) Uiso 1 1 d D . . . .
C2_7 C 0.6426(3) 0.2074(8) 0.5272(4) 0.100(7) Uiso 1 1 d D . . . .
C3_7 C 0.6539(6) 0.2526(11) 0.5556(5) 0.160(10) Uiso 1 1 d D . . . .
C4_7 C 0.6509(5) 0.1371(8) 0.5394(5) 0.119(8) Uiso 1 1 d D . . . .
O1_8 O 0.2648(2) 0.3507(5) 0.1968(2) 0.060(3) Uiso 1 1 d D . . . .
C1_8 C 0.2401(2) 0.3102(6) 0.1932(3) 0.057(4) Uiso 1 1 d D . . . .
C2_8 C 0.2131(3) 0.3210(8) 0.1603(3) 0.069(5) Uiso 1 1 d D . . . .
C3_8 C 0.2226(4) 0.2986(10) 0.1368(4) 0.109(7) Uiso 1 1 d D . . . .
C4_8 C 0.1843(3) 0.2859(9) 0.1559(4) 0.091(6) Uiso 1 1 d D . . . .
O1_9 O 0.5422(2) 0.4431(5) 0.3335(2) 0.061(3) Uiso 1 1 d D . . . .
C1_9 C 0.5423(3) 0.4854(7) 0.3106(3) 0.071(5) Uiso 1 1 d D . . . .
C2_9 C 0.5757(3) 0.5031(7) 0.3219(4) 0.089(6) Uiso 1 1 d D . . . .
C3_9 C 0.5782(4) 0.5540(8) 0.3005(4) 0.091(6) Uiso 1 1 d D . . . .
C4_9 C 0.5963(4) 0.4435(8) 0.3272(4) 0.097(6) Uiso 1 1 d D . . . .
O1_10 O 0.3781(2) 0.0412(5) 0.35871(19) 0.052(3) Uiso 1 1 d D . . . .
C1_10 C 0.3987(2) 0.0151(6) 0.3889(2) 0.046(4) Uiso 1 1 d D . . . .
C2_10 C 0.3803(3) -0.0165(7) 0.4022(3) 0.090(6) Uiso 1 1 d D . . . .
C3_10 C 0.4027(4) -0.0378(10) 0.4358(3) 0.102(7) Uiso 1 1 d D . . . .
C4_10 C 0.3610(4) -0.0755(7) 0.3836(4) 0.079(5) Uiso 1 1 d D . . . .

loop_
_atom_site_aniso_label
_atom_site_aniso_U_11
_atom_site_aniso_U_22
_atom_site_aniso_U_33
_atom_site_aniso_U_23
_atom_site_aniso_U_13
_atom_site_aniso_U_12
CU1 0.0481(14) 0.0330(13) 0.0547(14) 0.0000(11) 0.0129(11) -0.0044(11)
C1A 0.076(12) 0.031(9) 0.039(9) -0.004(8) 0.014(9) 0.002(9)
C2A 0.084(12) 0.024(9) 0.041(9) -0.012(8) 0.000(9) 0.020(9)
C3A 0.096(14) 0.011(9) 0.072(11) 0.003(8) 0.029(11) 0.011(9)
C4A 0.074(11) 0.017(8) 0.057(10) 0.000(8) 0.025(9) 0.012(8)
C5A 0.062(10) 0.013(8) 0.047(9) -0.012(7) 0.021(8) -0.001(8)
C6A 0.059(10) 0.029(9) 0.058(10) -0.013(8) 0.027(9) -0.018(8)
C7A 0.064(10) 0.016(8) 0.045(9) -0.011(7) 0.014(8) 0.006(8)
C8A 0.057(10) 0.012(8) 0.050(9) -0.013(7) 0.012(8) -0.012(8)
C9A 0.069(11) 0.021(8) 0.044(9) -0.013(7) 0.016(8) -0.007(8)
C10A 0.043(10) 0.026(9) 0.045(10) -0.006(8) 0.011(9) -0.011(8)
C11A 0.035(9) 0.037(9) 0.037(8) 0.009(8) 0.007(7) 0.001(7)
C12A 0.065(11) 0.052(11) 0.054(10) 0.010(9) 0.021(9) 0.004(9)
C13A 0.060(11) 0.065(12) 0.035(9) 0.004(9) 0.014(8) 0.004(9)
C14A 0.068(11) 0.061(11) 0.038(9) 0.017(9) 0.018(8) -0.007(9)
C15A 0.068(10) 0.030(9) 0.042(9) 0.004(7) 0.016(8) -0.009(8)
C16A 0.079(11) 0.030(9) 0.048(9) 0.014(8) 0.033(9) 0.000(8)
C17A 0.060(10) 0.026(9) 0.050(9) 0.005(8) 0.028(8) -0.003(7)
C18A 0.051(10) 0.025(9) 0.057(10) 0.001(8) 0.025(8) 0.006(8)
C19A 0.045(9) 0.041(9) 0.043(9) 0.010(8) 0.008(8) 0.003(8)
C20A 0.063(12) 0.028(10) 0.062(12) 0.005(9) 0.024(10) 0.007(9)
C21A 0.054(10) 0.011(8) 0.048(9) 0.000(7) 0.011(8) 0.003(7)
C22A 0.048(10) 0.023(8) 0.060(10) -0.009(7) 0.026(8) 0.002(7)
C23A 0.052(10) 0.033(9) 0.063(10) -0.006(8) 0.014(9) 0.006(8)
C24A 0.057(11) 0.034(9) 0.047(9) -0.008(8) 0.024(8) 0.005(8)
C25A 0.054(10) 0.019(8) 0.040(9) -0.008(7) 0.006(8) 0.009(7)
C26A 0.054(10) 0.038(9) 0.025(8) -0.004(7) -0.001(8) 0.005(8)
C27A 0.043(9) 0.038(9) 0.032(8) 0.006(7) 0.003(7) 0.012(8)
C28A 0.055(10) 0.019(8) 0.047(9) -0.013(7) 0.024(8) 0.001(7)
C29A 0.048(10) 0.019(8) 0.048(9) -0.012(7) 0.019(8) 0.002(7)
C30A 0.049(11) 0.029(9) 0.030(9) -0.012(7) 0.018(8) 0.007(8)
C31A 0.046(9) 0.020(8) 0.041(8) 0.000(7) 0.024(8) 0.012(7)
C32A 0.049(9) 0.019(8) 0.025(7) -0.002(6) 0.014(7) -0.004(7)
C33A 0.056(10) 0.020(8) 0.033(8) -0.001(7) 0.016(7) -0.007(7)
C34A 0.043(9) 0.014(8) 0.045(8) 0.001(7) 0.024(7) -0.005(7)
C35A 0.042(9) 0.016(8) 0.043(9) -0.006(7) 0.006(8) 0.009(7)
C36A 0.052(11) 0.022(9) 0.030(9) -0.001(7) 0.014(8) 0.007(8)
C37A 0.071(12) 0.012(9) 0.046(10) -0.011(8) 0.031(9) -0.001(9)
C38A 0.051(12) 0.030(10) 0.055(11) -0.005(9) 0.021(10) -0.013(9)
C39A 0.050(11) 0.016(8) 0.045(10) -0.006(8) 0.025(9) -0.006(8)
C40A 0.061(12) 0.027(10) 0.042(10) 0.004(8) 0.028(9) 0.002(9)
C41A 0.053(11) 0.020(9) 0.053(11) -0.022(8) 0.022(9) -0.003(9)
C42A 0.072(13) 0.011(9) 0.046(10) 0.002(8) 0.022(10) 0.010(8)
C43A 0.068(11) 0.013(8) 0.047(9) 0.000(7) 0.019(9) 0.005(8)
C44A 0.045(10) 0.040(9) 0.058(10) 0.011(8) 0.022(8) 0.010(8)
C45A 0.059(10) 0.023(8) 0.038(9) 0.001(7) 0.016(8) -0.009(8)
C46A 0.083(12) 0.027(9) 0.052(10) -0.006(8) 0.020(9) 0.017(9)
C47A 0.104(14) 0.030(10) 0.040(9) -0.008(8) 0.028(9) -0.003(9)
C48A 0.127(16) 0.034(10) 0.062(11) 0.016(9) 0.053(11) -0.005(11)
C49A 0.093(13) 0.033(9) 0.060(10) 0.011(9) 0.044(10) 0.003(9)
C50A 0.070(12) 0.026(9) 0.068(11) -0.008(8) 0.045(10) -0.001(9)
C51A 0.084(12) 0.014(8) 0.042(9) -0.012(7) 0.017(9) 0.005(8)
C52A 0.075(13) 0.033(10) 0.041(9) 0.000(8) 0.032(10) -0.007(10)
C53A 0.080(12) 0.033(10) 0.038(9) 0.008(8) 0.022(9) 0.009(9)
C54A 0.101(14) 0.034(10) 0.057(10) 0.002(8) 0.052(10) -0.013(10)
C55A 0.081(12) 0.045(10) 0.052(10) -0.004(9) 0.035(9) 0.002(10)
C56A 0.076(11) 0.032(9) 0.049(9) -0.005(8) 0.040(9) -0.017(9)
C57A 0.096(13) 0.032(10) 0.053(10) -0.011(8) 0.037(9) -0.014(9)
C58A 0.077(12) 0.069(12) 0.046(10) -0.013(9) 0.027(9) -0.007(10)
C59A 0.067(12) 0.043(10) 0.062(10) 0.009(8) 0.034(9) 0.009(9)
C60A 0.076(12) 0.036(10) 0.041(9) 0.000(8) 0.022(9) 0.005(9)
C61A 0.072(11) 0.036(9) 0.046(9) 0.000(8) 0.037(8) 0.007(9)
C62A 0.063(12) 0.021(10) 0.052(10) -0.006(8) 0.012(9) -0.006(9)
C70A 0.079(5) 0.021(4) 0.060(4) -0.012(3) 0.012(3) 0.002(3)
C69A 0.079(5) 0.021(4) 0.060(4) -0.012(3) 0.012(3) 0.002(3)
C68A 0.079(5) 0.021(4) 0.060(4) -0.012(3) 0.012(3) 0.002(3)
C67A 0.079(5) 0.021(4) 0.060(4) -0.012(3) 0.012(3) 0.002(3)
C66A 0.079(5) 0.021(4) 0.060(4) -0.012(3) 0.012(3) 0.002(3)
C71A 0.079(5) 0.021(4) 0.060(4) -0.012(3) 0.012(3) 0.002(3)
N34A 0.089(7) 0.009(6) 0.045(6) -0.010(5) 0.022(5) -0.004(6)
C63A 0.065(9) 0.027(9) 0.041(7) -0.006(6) 0.026(6) 0.001(7)
C64A 0.055(7) 0.037(9) 0.055(8) -0.003(7) 0.028(6) 0.002(7)
C65A 0.057(7) 0.031(9) 0.054(7) -0.014(6) 0.027(6) -0.006(7)
N1A 0.061(10) 0.030(8) 0.043(9) -0.004(8) -0.004(9) 0.000(7)
N2A 0.060(8) 0.024(7) 0.040(7) -0.008(6) 0.009(7) 0.000(6)
N3A 0.056(8) 0.033(8) 0.036(7) -0.002(6) 0.012(6) 0.000(7)
N4A 0.044(8) 0.033(7) 0.053(8) 0.010(6) 0.019(7) 0.001(6)
N5A 0.049(8) 0.026(8) 0.042(7) -0.001(6) 0.005(6) -0.023(6)
N6A 0.041(8) 0.027(7) 0.046(7) 0.005(6) 0.006(6) -0.001(6)
N7A 0.039(8) 0.012(6) 0.053(8) -0.005(6) 0.005(7) 0.001(6)
N8A 0.041(7) 0.016(6) 0.039(7) -0.006(5) 0.014(6) 0.002(5)
N9A 0.050(8) 0.018(7) 0.032(7) 0.001(6) 0.014(6) 0.000(6)
N10A 0.050(8) 0.019(7) 0.035(7) -0.009(6) 0.010(6) 0.003(6)
N11A 0.050(7) 0.012(6) 0.031(6) -0.003(5) 0.014(6) -0.003(6)
N12A 0.061(8) 0.024(7) 0.039(7) 0.002(6) 0.020(6) 0.007(7)
N13A 0.055(9) 0.013(7) 0.051(8) -0.008(6) 0.012(7) 0.001(6)
N14A 0.061(9) 0.018(7) 0.055(8) 0.003(6) 0.025(7) -0.006(6)
N15A 0.074(10) 0.024(7) 0.066(9) 0.004(7) 0.035(9) -0.009(7)
N16A 0.048(8) 0.032(8) 0.045(8) 0.005(6) 0.005(7) -0.001(6)
N17A 0.045(8) 0.018(7) 0.072(9) -0.008(6) 0.018(7) -0.009(6)
N18A 0.042(8) 0.016(7) 0.075(10) -0.010(7) 0.018(7) -0.004(6)
N19A 0.046(8) 0.024(7) 0.065(8) -0.017(6) 0.025(7) -0.008(6)
N20A 0.065(9) 0.023(7) 0.050(8) -0.011(6) 0.028(7) -0.007(6)
N21A 0.046(8) 0.029(7) 0.040(7) 0.008(6) 0.015(7) -0.006(6)
N22A 0.052(8) 0.025(7) 0.037(7) 0.009(6) 0.015(6) 0.005(6)
N23A 0.048(8) 0.030(7) 0.033(7) 0.004(6) 0.010(6) 0.016(6)
N24A 0.043(8) 0.031(8) 0.043(7) -0.003(6) 0.007(6) 0.007(7)
N25A 0.039(7) 0.028(7) 0.032(6) 0.003(6) 0.011(6) -0.004(6)
N26A 0.073(9) 0.023(7) 0.040(7) 0.000(6) 0.024(7) 0.009(7)
N27A 0.066(10) 0.025(7) 0.047(8) 0.003(6) 0.027(8) 0.003(7)
N28A 0.052(8) 0.011(6) 0.039(7) -0.003(5) 0.016(6) -0.008(6)
N29A 0.058(9) 0.027(7) 0.040(8) 0.001(6) 0.017(7) -0.011(6)
N30A 0.060(9) 0.018(7) 0.042(7) -0.002(6) 0.018(7) 0.003(6)
N31A 0.075(10) 0.030(8) 0.043(8) 0.009(6) 0.022(8) 0.009(8)
N32A 0.079(9) 0.030(7) 0.039(7) 0.001(6) 0.029(7) -0.001(7)
N33A 0.063(9) 0.012(7) 0.065(9) 0.005(6) 0.026(7) -0.004(7)
O1A 0.046(7) 0.043(7) 0.085(8) -0.022(6) 0.003(7) 0.001(5)
O2A 0.059(8) 0.063(8) 0.053(7) -0.007(6) 0.010(6) 0.002(6)
O3A 0.070(8) 0.047(7) 0.047(6) 0.007(6) 0.004(6) -0.009(6)
O4A 0.092(9) 0.025(6) 0.058(7) -0.004(5) 0.032(6) -0.015(6)
O5A 0.052(7) 0.030(6) 0.043(6) -0.001(5) 0.021(5) -0.003(5)
O6A 0.061(7) 0.032(6) 0.058(7) 0.010(5) 0.027(6) -0.003(6)
O7A 0.070(8) 0.023(6) 0.052(6) 0.011(5) 0.015(6) -0.006(5)
O8A 0.060(8) 0.051(8) 0.079(8) 0.012(6) 0.022(6) -0.012(6)
O9A 0.065(7) 0.032(6) 0.048(6) 0.006(5) 0.023(6) 0.000(5)
O10A 0.062(8) 0.040(7) 0.055(7) 0.010(5) 0.016(6) -0.004(6)
O11A 0.080(8) 0.020(6) 0.054(6) 0.010(5) 0.032(6) 0.006(5)
O12A 0.060(8) 0.036(7) 0.071(8) 0.001(6) 0.026(6) -0.010(6)
O13A 0.109(9) 0.028(7) 0.071(8) 0.006(6) 0.041(7) -0.015(6)
O14A 0.065(7) 0.034(6) 0.059(7) 0.000(6) 0.012(6) -0.007(6)
C1B 0.052(10) 0.027(9) 0.043(9) -0.006(7) 0.028(8) -0.001(8)
C2B 0.038(9) 0.032(9) 0.037(8) 0.000(7) 0.008(7) -0.008(7)
C3B 0.031(8) 0.032(9) 0.033(8) 0.010(7) 0.002(7) -0.003(7)
C4B 0.054(10) 0.034(9) 0.031(8) 0.008(7) 0.012(7) 0.007(8)
C5B 0.052(10) 0.047(10) 0.026(8) 0.003(7) 0.006(7) 0.002(8)
C6B 0.056(10) 0.034(9) 0.042(9) 0.008(7) 0.018(8) 0.006(8)
C7B 0.043(9) 0.028(9) 0.022(7) 0.001(7) 0.015(7) -0.001(7)
C8B 0.048(9) 0.018(8) 0.032(8) -0.005(7) 0.011(7) -0.003(7)
C9B 0.082(12) 0.026(9) 0.032(8) -0.001(7) 0.027(9) 0.001(9)
C10B 0.076(11) 0.019(8) 0.036(8) -0.002(7) 0.024(8) 0.000(8)
C11B 0.071(11) 0.027(9) 0.046(9) 0.000(7) 0.040(9) -0.012(8)
C12B 0.060(10) 0.020(8) 0.051(9) -0.002(7) 0.031(8) -0.002(8)
C13B 0.070(11) 0.029(9) 0.050(9) 0.006(8) 0.034(9) 0.000(8)
C14B 0.076(11) 0.018(8) 0.072(10) 0.009(8) 0.055(9) -0.003(8)
C15B 0.062(11) 0.022(9) 0.050(10) -0.004(8) 0.025(9) 0.010(8)
C16B 0.062(11) 0.026(9) 0.055(9) -0.005(8) 0.033(9) 0.004(8)
C17B 0.047(10) 0.028(9) 0.066(11) -0.004(8) 0.024(9) -0.009(8)
C18B 0.060(11) 0.027(9) 0.073(11) 0.001(9) 0.017(9) -0.014(8)
C19B 0.052(10) 0.024(9) 0.085(12) -0.010(9) 0.022(9) -0.011(8)
C20B 0.051(11) 0.013(8) 0.086(12) -0.011(8) 0.025(10) -0.009(8)
C21B 0.044(11) 0.028(9) 0.055(11) -0.002(8) 0.010(9) 0.001(9)
C22B 0.064(13) 0.039(11) 0.073(13) -0.003(10) 0.013(11) -0.001(9)
C23B 0.071(14) 0.067(14) 0.058(13) -0.033(11) 0.004(11) -0.014(11)
C24B 0.057(12) 0.049(11) 0.052(11) 0.004(9) 0.005(10) 0.001(10)
C25B 0.057(12) 0.025(9) 0.050(10) -0.002(8) 0.021(9) 0.003(8)
C26B 0.043(10) 0.020(8) 0.038(9) 0.004(7) -0.003(8) 0.005(7)
C27B 0.042(10) 0.053(11) 0.047(10) -0.018(9) 0.012(8) 0.001(8)
C28B 0.067(11) 0.033(9) 0.036(9) -0.003(7) 0.007(8) 0.010(8)
C29B 0.074(12) 0.025(9) 0.046(9) 0.003(8) 0.025(9) -0.001(8)
C30B 0.059(11) 0.027(9) 0.039(9) -0.011(7) 0.023(8) 0.006(8)
C31B 0.065(11) 0.026(8) 0.037(8) -0.006(7) 0.028(8) -0.005(8)
C32B 0.058(10) 0.021(8) 0.041(8) 0.004(7) 0.021(8) -0.001(7)
C33B 0.051(9) 0.024(8) 0.039(8) -0.008(7) 0.021(7) -0.004(7)
C34B 0.046(9) 0.044(9) 0.042(9) -0.013(8) 0.026(8) -0.004(8)
C35B 0.041(9) 0.036(9) 0.040(8) 0.013(7) 0.021(7) 0.010(7)
C36B 0.042(9) 0.018(8) 0.042(8) -0.013(7) 0.017(8) 0.003(7)
C37B 0.053(10) 0.017(8) 0.048(9) -0.011(7) 0.028(8) 0.000(7)
C38B 0.058(11) 0.023(9) 0.041(9) -0.008(7) 0.016(8) 0.007(8)
C39B 0.057(10) 0.015(8) 0.042(8) -0.010(7) 0.003(8) -0.008(7)
C40B 0.061(11) 0.022(9) 0.046(9) -0.016(7) 0.003(8) 0.001(8)
C41B 0.064(10) 0.020(8) 0.034(8) -0.002(7) 0.008(8) -0.010(8)
C42B 0.068(11) 0.028(9) 0.036(8) -0.001(7) 0.007(8) 0.012(8)
C43B 0.073(12) 0.038(10) 0.040(9) 0.005(8) 0.020(9) -0.002(9)
C44B 0.085(12) 0.026(9) 0.036(9) 0.003(8) 0.023(9) 0.012(9)
C45B 0.051(10) 0.011(8) 0.042(8) -0.003(7) 0.020(8) 0.003(7)
C46B 0.066(11) 0.020(8) 0.034(9) 0.001(7) 0.021(8) -0.013(8)
C47B 0.047(10) 0.024(9) 0.055(9) 0.001(8) 0.014(8) 0.000(8)
C48B 0.083(12) 0.017(8) 0.051(10) 0.004(7) 0.032(9) -0.003(8)
C49B 0.080(11) 0.015(8) 0.046(9) -0.007(7) 0.030(9) -0.006(8)
C50B 0.077(11) 0.017(8) 0.029(8) 0.004(7) 0.025(8) 0.009(8)
C1T 0.078(14) 0.045(12) 0.083(13) 0.010(10) 0.038(11) 0.003(10)
C2T 0.052(11) 0.061(13) 0.061(11) 0.009(9) 0.025(9) 0.017(10)
C3T 0.060(11) 0.030(10) 0.068(12) 0.006(9) 0.031(9) -0.001(8)
C4T 0.090(14) 0.040(11) 0.060(12) -0.003(9) 0.017(10) -0.002(10)
O1T 0.066(8) 0.097(10) 0.082(8) 0.034(7) 0.035(7) -0.003(7)
O2T 0.068(8) 0.051(7) 0.072(8) 0.012(6) 0.019(7) 0.017(6)
O3T 0.067(7) 0.060(7) 0.043(6) 0.012(5) 0.020(6) -0.008(6)
O4T 0.057(8) 0.085(10) 0.116(11) -0.032(8) 0.014(8) 0.010(7)
O1W 0.066(7) 0.062(8) 0.083(8) 0.008(6) 0.041(7) 0.004(6)
O1C 0.145(7) 0.074(6) 0.110(6) 0.009(5) 0.035(6) 0.029(5)
O2C 0.145(7) 0.074(6) 0.110(6) 0.009(5) 0.035(6) 0.029(5)
O3C 0.145(7) 0.074(6) 0.110(6) 0.009(5) 0.035(6) 0.029(5)
S1C 0.148(5) 0.056(3) 0.081(4) -0.003(3) 0.046(4) 0.018(3)
CL1_12 0.173(5) 0.044(3) 0.065(3) 0.004(2) -0.002(3) 0.032(3)
CL2_12 0.103(4) 0.039(3) 0.074(3) 0.009(2) 0.000(3) -0.006(2)
CL3_12 0.098(4) 0.101(5) 0.160(6) 0.002(4) 0.039(4) 0.017(3)

loop_
_atom_type_symbol
_atom_type_description
_atom_type_scat_dispersion_real
_atom_type_scat_dispersion_imag
_atom_type_scat_source
C C 0.0181 0.0091 'International Tables Vol C Tables 4.2.6.8 and 6.1.1.4'
H H 0.0000 0.0000 'International Tables Vol C Tables 4.2.6.8 and 6.1.1.4'
N N 0.0311 0.0180 'International Tables Vol C Tables 4.2.6.8 and 6.1.1.4'
O O 0.0492 0.0322 'International Tables Vol C Tables 4.2.6.8 and 6.1.1.4'
Cl Cl 0.3639 0.7018 'International Tables Vol C Tables 4.2.6.8 and 6.1.1.4'
Cu Cu -1.9646 0.5888 'International Tables Vol C Tables 4.2.6.8 and 6.1.1.4'
S S 0.3331 0.5567 'International Tables Vol C Tables 4.2.6.8 and 6.1.1.4'
F F 0.0727 0.0534 'International Tables Vol C Tables 4.2.6.8 and 6.1.1.4'

loop_
_geom_angle_atom_site_label_1
_geom_angle_atom_site_label_2
_geom_angle_atom_site_label_3
_geom_angle
O1W CU1 N18A 162.7(5)
O1W CU1 N17A 99.5(5)
N18A CU1 N17A 79.9(6)
O1W CU1 N19A 99.1(5)
N18A CU1 N19A 78.3(6)
N17A CU1 N19A 157.1(5)
O1W CU1 O4A 92.3(4)
N18A CU1 O4A 104.9(4)
N17A CU1 O4A 89.7(4)
N19A CU1 O4A 102.7(4)
C2A C1A C9A 119.9(18)
C2A C1A N1A 121.0(16)
C9A C1A N1A 119.1(14)
C1A C2A C3A 121.6(16)
C1A C2A H2A 119.2
C3A C2A H2A 119.2
C4A C3A C2A 121.1(16)
C4A C3A H3A 119.5
C2A C3A H3A 119.5
C3A C4A C5A 119.5(16)
C3A C4A H4A 120.2
C5A C4A H4A 120.2
C9A C5A C6A 117.1(14)
C9A C5A C4A 120.8(14)
C6A C5A C4A 122.0(15)
O1_1 C6A C7A 125.6(14)
O1_1 C6A C5A 114.6(14)
C7A C6A C5A 119.8(15)
C6A C7A C8A 119.2(14)
C6A C7A H7A 120.4
C8A C7A H7A 120.4
N2A C8A C7A 123.9(14)
N2A C8A C10A 117.5(14)
C7A C8A C10A 118.6(14)
N2A C9A C5A 123.0(14)
N2A C9A C1A 120.6(15)
C5A C9A C1A 116.4(14)
O3A C10A N3A 122.8(14)
O3A C10A C8A 121.5(14)
N3A C10A C8A 115.7(13)
C12A C11A N3A 121.3(14)
C12A C11A C19A 121.8(14)
N3A C11A C19A 116.8(12)
C11A C12A C13A 118.0(15)
C11A C12A H12A 121.0
C13A C12A H12A 121.0
C14A C13A C12A 122.6(15)
C14A C13A H13A 118.7
C12A C13A H13A 118.7
C13A C14A C15A 120.4(15)
C13A C14A H14A 119.8
C15A C14A H14A 119.8
C14A C15A C19A 119.0(14)
C14A C15A C16A 125.0(14)
C19A C15A C16A 116.0(13)
C17A C16A O1_2 126.0(15)
C17A C16A C15A 119.7(14)
O1_2 C16A C15A 114.3(13)
C16A C17A C18A 120.8(14)
C16A C17A H17A 119.6
C18A C17A H17A 119.6
N4A C18A C17A 123.7(14)
N4A C18A C20A 118.7(14)
C17A C18A C20A 117.4(14)
N4A C19A C15A 123.1(13)
N4A C19A C11A 118.8(14)
C15A C19A C11A 118.1(13)
O4A C20A N5A 123.3(14)
O4A C20A C18A 122.6(15)
N5A C20A C18A 114.0(14)
C22A C21A N5A 120.2(15)
C22A C21A C29A 121.2(14)
N5A C21A C29A 118.3(13)
C21A C22A C23A 118.2(15)
C21A C22A H22A 120.9
C23A C22A H22A 120.9
C24A C23A C22A 121.7(15)
C24A C23A H23A 119.2
C22A C23A H23A 119.2
C23A C24A C25A 119.0(15)
C23A C24A H24A 120.5
C25A C24A H24A 120.5
C24A C25A C29A 122.5(16)
C24A C25A C26A 123.2(14)
C29A C25A C26A 114.3(14)
C27A C26A O1_3 125.4(15)
C27A C26A C25A 120.6(13)
O1_3 C26A C25A 114.0(13)
C26A C27A C28A 118.5(15)
C26A C27A H27A 120.7
C28A C27A H27A 120.7
N6A C28A C27A 125.7(14)
N6A C28A C30A 116.2(13)
C27A C28A C30A 117.9(15)
N6A C29A C25A 126.0(15)
N6A C29A C21A 116.7(13)
C25A C29A C21A 117.4(14)
O5A C30A N7A 124.8(14)
O5A C30A C28A 119.1(13)
N7A C30A C28A 116.0(14)
N8A C31A N7A 115.9(13)
N8A C31A C32A 123.0(13)
N7A C31A C32A 121.1(12)
C33A C32A C31A 115.4(12)
C33A C32A H32A 122.3
C31A C32A H32A 122.3
C32A C33A C34A 122.7(13)
C32A C33A H33A 118.6
C34A C33A H33A 118.6
C35A C34A C33A 116.5(13)
C35A C34A H34A 121.7
C33A C34A H34A 121.7
N8A C35A C34A 125.5(13)
N8A C35A N9A 112.9(13)
C34A C35A N9A 121.6(13)
O6A C36A N9A 122.2(13)
O6A C36A C1B 117.1(14)
N9A C36A C1B 120.5(15)
O7A C37A N12A 120.5(15)
O7A C37A C9B 123.5(14)
N12A C37A C9B 116.0(14)
O8A C38A N15A 125.4(15)
O8A C38A C17B 120.3(15)
N15A C38A C17B 114.3(16)
O9A C39A N21A 123.9(13)
O9A C39A C29B 120.8(14)
N21A C39A C29B 115.3(14)
O10A C40A N24A 127.1(13)
O10A C40A C36B 120.9(15)
N24A C40A C36B 111.9(14)
O11A C41A N27A 124.5(14)
O11A C41A C44B 124.3(14)
N27A C41A C44B 111.2(15)
O12A C42A N29A 125.1(14)
O12A C42A C43A 121.9(15)
N29A C42A C43A 112.9(16)
N30A C43A C44A 125.8(14)
N30A C43A C42A 116.4(15)
C44A C43A C42A 117.6(16)
C45A C44A C43A 118.0(15)
C45A C44A H44A 121.0
C43A C44A H44A 121.0
O1_8 C45A C44A 127.1(15)
O1_8 C45A C46A 113.6(13)
C44A C45A C46A 119.3(14)
C51A C46A C45A 118.4(15)
C51A C46A C47A 119.0(18)
C45A C46A C47A 122.5(15)
C48A C47A C46A 120.1(17)
C48A C47A H47A 120.0
C46A C47A H47A 120.0
C47A C48A C49A 121.6(16)
C47A C48A H48A 119.2
C49A C48A H48A 119.2
C50A C49A C48A 118.5(16)
C50A C49A H49A 120.8
C48A C49A H49A 120.8
C49A C50A N31A 119.6(16)
C49A C50A C51A 120.8(17)
N31A C50A C51A 119.5(15)
N30A C51A C50A 120.6(15)
N30A C51A C46A 119.5(17)
C50A C51A C46A 119.9(16)
O13A C52A N31A 122.3(15)
O13A C52A C53A 119.5(16)
N31A C52A C53A 118.1(15)
N32A C53A C54A 126.2(15)
N32A C53A C52A 117.1(16)
C54A C53A C52A 116.6(15)
C55A C54A C53A 119.5(15)
C55A C54A H54A 120.2
C53A C54A H54A 120.2
C54A C55A O1_9 126.7(16)
C54A C55A C56A 117.7(16)
O1_9 C55A C56A 115.5(15)
C61A C56A C55A 119.1(16)
C61A C56A C57A 120.0(15)
C55A C56A C57A 120.8(15)
C58A C57A C56A 117.9(16)
C58A C57A H57A 121.1
C56A C57A H57A 121.1
C57A C58A C59A 121.8(17)
C57A C58A H58A 119.1
C59A C58A H58A 119.1
C60A C59A C58A 121.5(16)
C60A C59A H59A 119.3
C58A C59A H59A 119.3
C59A C60A N33A 123.7(15)
C59A C60A C61A 117.6(16)
N33A C60A C61A 118.7(14)
C56A C61A N32A 123.2(14)
C56A C61A C60A 121.1(15)
N32A C61A C60A 115.7(15)
O14A C62A N33A 127.0(14)
O14A C62A C63A 115.7(14)
N33A C62A C63A 117.2(13)
C69A C70A C71A 120.0
C69A C70A N35A 118.4(4)
C71A C70A N35A 121.6(4)
C70A C69A C68A 120.0
C70A C69A H69A 120.0
C68A C69A H69A 120.0
C69A C68A C67A 120.0
C69A C68A H68A 120.0
C67A C68A H68A 120.0
C68A C67A C66A 120.0
C68A C67A H67A 120.0
C66A C67A H67A 120.0
C71A C66A C67A 120.0
C71A C66A C65A 120.0
C67A C66A C65A 120.0
C66A C71A N34A 120.0
C66A C71A C70A 120.0
N34A C71A C70A 120.0
C63A N34A C71A 120.0
C64A C63A N34A 120.0
C64A C63A C62A 122.8(8)
N34A C63A C62A 116.5(8)
C63A C64A C65A 120.0
C63A C64A H64A 120.0
C65A C64A H64A 120.0
C64A C65A C66A 120.0
C64A C65A O1_10 120.6(5)
C66A C65A O1_10 119.2(5)
O1A N1A O2A 125.9(17)
O1A N1A C1A 114.9(15)
O2A N1A C1A 118.6(13)
C8A N2A C9A 116.9(13)
C10A N3A C11A 127.8(12)
C10A N3A H3AA 116.1
C11A N3A H3AA 116.1
C18A N4A C19A 116.6(13)
C20A N5A C21A 126.1(12)
C20A N5A H5A 116.9
C21A N5A H5A 116.9
C28A N6A C29A 114.7(12)
C30A N7A C31A 127.9(13)
C30A N7A H7AA 116.0
C31A N7A H7AA 116.0
C35A N8A C31A 116.8(12)
C36A N9A C35A 128.6(13)
C36A N9A H9A 115.7
C35A N9A H9A 115.7
C1B N10A C8B 117.0(12)
C7B N11A C8B 117.6(12)
C37A N12A C7B 129.8(13)
C37A N12A H12B 115.1
C7B N12A H12B 115.1
C9B N13A C16B 118.2(14)
C15B N14A C16B 118.4(13)
C38A N15A C15B 131.3(14)
C38A N15A H15A 114.4
C15B N15A H15A 114.4
N17A N16A C17B 120.1(13)
N16A N17A C20B 119.5(14)
N16A N17A CU1 123.5(10)
C20B N17A CU1 116.5(11)
C21B N18A C25B 122.2(13)
C21B N18A CU1 117.5(11)
C25B N18A CU1 120.2(11)
C26B N19A N20A 120.5(13)
C26B N19A CU1 117.2(11)
N20A N19A CU1 122.3(9)
C29B N20A N19A 117.6(13)
C39A N21A C30B 129.1(12)
C39A N21A H21A 115.4
C30B N21A H21A 115.4
C30B N22A C37B 118.1(13)
C36B N23A C37B 114.6(13)
C40A N24A C38B 130.1(13)
C40A N24A H24B 114.9
C38B N24A H24B 114.9
C38B N25A C45B 118.8(13)
C45B N26A C44B 119.9(14)
C46B N27A C41A 129.2(13)
C46B N27A H27B 115.4
C41A N27A H27B 115.4
C50B N28A C46B 116.9(12)
C42A N29A C50B 133.0(14)
C42A N29A H29A 113.5
C50B N29A H29A 113.5
C43A N30A C51A 118.7(13)
C52A N31A C50A 127.6(13)
C52A N31A H31A 116.2
C50A N31A H31A 116.2
C53A N32A C61A 113.9(13)
C62A N33A C60A 127.5(13)
C62A N33A H33B 116.3
C60A N33A H33B 116.3
O16A N35A O15A 125.7(11)
O16' N35A O15' 119.4(13)
O16A N35A C70A 112.6(10)
O16' N35A C70A 125.3(11)
O15A N35A C70A 112.3(10)
O15' N35A C70A 108.5(13)
C20A O4A CU1 133.7(11)
N10A C1B C2B 126.6(13)
N10A C1B C36A 117.1(14)
C2B C1B C36A 116.2(14)
C3B C2B C1B 115.8(13)
C3B C2B H2B 122.1
C1B C2B H2B 122.1
C4B C3B C2B 121.1(13)
C4B C3B O1_4 116.1(12)
C2B C3B O1_4 122.6(13)
C3B C4B C8B 119.6(13)
C3B C4B C5B 126.1(14)
C8B C4B C5B 114.3(14)
C6B C5B C4B 122.5(14)
C6B C5B H5B 118.8
C4B C5B H5B 118.8
C5B C6B C7B 117.5(14)
C5B C6B H6B 121.2
C7B C6B H6B 121.2
N11A C7B C6B 125.6(14)
N11A C7B N12A 113.5(12)
C6B C7B N12A 120.9(13)
N11A C8B N10A 117.8(12)
N11A C8B C4B 122.5(12)
N10A C8B C4B 119.7(13)
N13A C9B C10B 124.1(15)
N13A C9B C37A 119.0(14)
C10B C9B C37A 116.9(14)
C11B C10B C9B 118.7(15)
C11B C10B H10B 120.6
C9B C10B H10B 120.6
C10B C11B O1_5 127.3(14)
C10B C11B C12B 120.3(14)
O1_5 C11B C12B 112.4(13)
C13B C12B C16B 117.8(14)
C13B C12B C11B 127.1(14)
C16B C12B C11B 115.0(14)
C14B C13B C12B 123.3(14)
C14B C13B H13B 118.3
C12B C13B H13B 118.3
C13B C14B C15B 114.0(14)
C13B C14B H14B 123.0
C15B C14B H14B 123.0
N14A C15B N15A 113.4(14)
N14A C15B C14B 125.8(14)
N15A C15B C14B 120.7(15)
N13A C16B N14A 116.7(14)
N13A C16B C12B 123.3(15)
N14A C16B C12B 120.0(15)
N16A C17B C18B 121.6(15)
N16A C17B C38A 116.3(14)
C18B C17B C38A 122.1(16)
C19B C18B C17B 118.2(16)
C19B C18B H18B 120.9
C17B C18B H18B 120.9
C18B C19B C20B 118.7(16)
C18B C19B H19B 120.6
C20B C19B H19B 120.6
N17A C20B C19B 121.7(16)
N17A C20B C21B 111.6(15)
C19B C20B C21B 126.5(16)
N18A C21B C22B 120.7(15)
N18A C21B C20B 113.9(14)
C22B C21B C20B 125.5(17)
C21B C22B C23B 118.5(17)
C21B C22B H22B 120.7
C23B C22B H22B 120.7
C24B C23B C22B 120.6(16)
C24B C23B H23B 119.7
C22B C23B H23B 119.7
C25B C24B C23B 116.2(16)
C25B C24B H24C 121.9
C23B C24B H24C 121.9
N18A C25B C24B 121.8(16)
N18A C25B C26B 111.7(14)
C24B C25B C26B 126.4(16)
N19A C26B C27B 121.3(15)
N19A C26B C25B 112.7(14)
C27B C26B C25B 126.0(14)
C28B C27B C26B 118.8(15)
C28B C27B H27C 120.6
C26B C27B H27C 120.6
C27B C28B C29B 118.7(16)
C27B C28B H28B 120.7
C29B C28B H28B 120.7
N20A C29B C28B 123.1(16)
N20A C29B C39A 115.5(14)
C28B C29B C39A 121.4(16)
N22A C30B N21A 114.0(14)
N22A C30B C31B 123.7(14)
N21A C30B C31B 122.3(13)
C32B C31B C30B 116.8(14)
C32B C31B H31B 121.6
C30B C31B H31B 121.6
C31B C32B C33B 122.2(14)
C31B C32B H32B 118.9
C33B C32B H32B 118.9
C37B C33B C34B 117.5(13)
C37B C33B C32B 116.8(13)
C34B C33B C32B 125.7(14)
C35B C34B O1_6 126.5(13)
C35B C34B C33B 119.5(14)
O1_6 C34B C33B 114.0(12)
C34B C35B C36B 117.1(14)
C34B C35B H35B 121.5
C36B C35B H35B 121.5
N23A C36B C35B 128.0(13)
N23A C36B C40A 114.6(14)
C35B C36B C40A 117.4(14)
N23A C37B N22A 114.7(13)
N23A C37B C33B 123.0(14)
N22A C37B C33B 122.3(13)
N25A C38B N24A 116.1(14)
N25A C38B C39B 125.4(14)
N24A C38B C39B 118.5(15)
C40B C39B C38B 114.6(14)
C40B C39B H39B 122.7
C38B C39B H39B 122.7
C41B C40B C39B 120.5(14)
C41B C40B H40B 119.7
C39B C40B H40B 119.7
C40B C41B C45B 119.0(14)
C40B C41B C42B 125.1(15)
C45B C41B C42B 115.8(15)
C43B C42B O1_7 127.6(14)
C43B C42B C41B 120.9(15)
O1_7 C42B C41B 111.5(15)
C42B C43B C44B 118.0(15)
C42B C43B H43B 121.0
C44B C43B H43B 121.0
N26A C44B C43B 122.1(16)
N26A C44B C41A 120.2(15)
C43B C44B C41A 117.5(14)
N26A C45B N25A 115.2(13)
N26A C45B C41B 123.1(13)
N25A C45B C41B 121.5(14)
N28A C46B C47B 123.1(14)
N28A C46B N27A 110.2(13)
C47B C46B N27A 126.7(13)
C48B C47B C46B 119.9(15)
C48B C47B H47B 120.0
C46B C47B H47B 120.0
C47B C48B C49B 119.5(15)
C47B C48B H48B 120.2
C49B C48B H48B 120.2
C50B C49B C48B 116.8(15)
C50B C49B H49B 121.6
C48B C49B H49B 121.6
N28A C50B N29A 113.9(14)
N28A C50B C49B 123.7(13)
N29A C50B C49B 122.4(15)
O1T C1T C2T 110.5(14)
O1T C1T H1TA 109.6
C2T C1T H1TA 109.6
O1T C1T H1TB 109.6
C2T C1T H1TB 109.6
H1TA C1T H1TB 108.1
O2T C2T C1T 107.1(14)
O2T C2T C3T 108.1(14)
C1T C2T C3T 112.8(14)
O2T C2T H2T 109.6
C1T C2T H2T 109.6
C3T C2T H2T 109.6
O3T C3T C4T 108.8(13)
O3T C3T C2T 108.6(13)
C4T C3T C2T 113.6(14)
O3T C3T H3T 108.6
C4T C3T H3T 108.6
C2T C3T H3T 108.6
O4T C4T C3T 108.6(15)
O4T C4T H4TA 110.0
C3T C4T H4TA 110.0
O4T C4T H4TB 110.0
C3T C4T H4TB 110.0
H4TA C4T H4TB 108.3
C1T O1T H1T1 109.5
C2T O2T H1T2 109.5
C3T O3T H1T3 109.5
C4T O4T H1T4 109.5
CU1 O1W H1W1 139.1
CU1 O1W H2W1 105.8
H1W1 O1W H2W1 108.6
F3C C1C F1C 107.0
F3C C1C F2C 107.6
F1C C1C F2C 102.5
F3C C1C S1C 115.3
F1C C1C S1C 114.0
F2C C1C S1C 109.5
O2C S1C O3C 114.0
O2C S1C O1C 115.3
O3C S1C O1C 115.1
O2C S1C C1C 103.4
O3C S1C C1C 104.2
O1C S1C C1C 102.7
F4C C2C F6C 107.1
F4C C2C F5C 107.6
F6C C2C F5C 102.6
F4C C2C S2C 115.2
F6C C2C S2C 114.0
F5C C2C S2C 109.5
O5C S2C O6C 114.0
O5C S2C O4C 115.3
O6C S2C O4C 115.1
O5C S2C C2C 103.4
O6C S2C C2C 104.2
O4C S2C C2C 102.7
CL1_11 C1R_11 CL2_11 103.63(8)
CL1_11 C1R_11 CL3_11 103.58(9)
CL2_11 C1R_11 CL3_11 103.56(9)
CL1_12 C1R_12 CL3_12 103.62(9)
CL1_12 C1R_12 CL2_12 103.75(8)
CL3_12 C1R_12 CL2_12 103.65(9)
CL2_13 C1R_13 CL1_13 103.63(8)
CL2_13 C1R_13 CL3_13 103.62(9)
CL1_13 C1R_13 CL3_13 103.61(9)
CL2_14 C1R_14 CL1_14 103.57(9)
CL2_14 C1R_14 CL3_14 103.56(9)
CL1_14 C1R_14 CL3_14 103.56(9)
CL1_15 C1R_15 CL3_15 103.57(9)
CL1_15 C1R_15 CL2_15 103.55(8)
CL3_15 C1R_15 CL2_15 103.57(9)
CL3_16 C1R_16 CL1_16 103.60(9)
CL3_16 C1R_16 CL2_16 103.58(9)
CL1_16 C1R_16 CL2_16 103.60(9)
CL3_17 C1R_17 CL2_17 103.57(9)
CL3_17 C1R_17 CL1_17 103.56(9)
CL2_17 C1R_17 CL1_17 103.57(9)
CL1_18 C1R_18 CL2_18 103.58(9)
CL1_18 C1R_18 CL3_18 103.57(9)
CL2_18 C1R_18 CL3_18 103.56(8)
CL1_19 C1R_19 CL2_19 103.57(8)
CL1_19 C1R_19 CL3_19 103.56(9)
CL2_19 C1R_19 CL3_19 103.57(8)
C6A O1_1 C1_1 118.2(11)
O1_1 C1_1 C2_1 104.8(12)
C1_1 C2_1 C3_1 111.4(14)
C1_1 C2_1 C4_1 106.5(13)
C3_1 C2_1 C4_1 110.6(15)
C16A O1_2 C1_2 116.9(11)
O1_2 C1_2 C2_2 111.1(10)
C1_2 C2_2 C3_2 112.0(11)
C1_2 C2_2 C4_2 110.6(10)
C3_2 C2_2 C4_2 111.6(12)
C26A O1_3 C1_3 119.1(11)
O1_3 C1_3 C2_3 109.2(11)
C1_3 C2_3 C4_3 108.0(13)
C1_3 C2_3 C3_3 110.7(13)
C4_3 C2_3 C3_3 112.1(15)
C3B O1_4 C1_4 119.9(11)
O1_4 C1_4 C2_4 107.7(12)
C1_4 C2_4 C4_4 110.6(15)
C1_4 C2_4 C3_4 108.1(15)
C4_4 C2_4 C3_4 108.3(18)
C11B O1_5 C1_5 116.7(10)
O1_5 C1_5 C2_5 110.2(10)
C1_5 C2_5 C3_5 111.3(11)
C1_5 C2_5 C4_5 112.8(10)
C3_5 C2_5 C4_5 111.4(10)
C34B O1_6 C1_6 117.9(9)
O1_6 C1_6 C2_6 110.0(9)
C1_6 C2_6 C4_6 111.0(11)
C1_6 C2_6 C3_6 109.4(10)
C4_6 C2_6 C3_6 110.3(11)
C42B O1_7 C1_7 117.2(11)
O1_7 C1_7 C2_7 109.9(11)
C1_7 C2_7 C3_7 110.2(16)
C1_7 C2_7 C4_7 111.2(13)
C3_7 C2_7 C4_7 107.4(16)
C45A O1_8 C1_8 118.8(11)
O1_8 C1_8 C2_8 107.7(9)
C1_8 C2_8 C3_8 108.4(12)
C1_8 C2_8 C4_8 111.0(11)
C3_8 C2_8 C4_8 112.8(14)
C55A O1_9 C1_9 118.3(11)
O1_9 C1_9 C2_9 107.3(11)
C1_9 C2_9 C3_9 111.4(12)
C1_9 C2_9 C4_9 113.5(13)
C3_9 C2_9 C4_9 112.1(14)
C65A O1_10 C1_10 120.7(8)
O1_10 C1_10 C2_10 109.2(10)
C1_10 C2_10 C4_10 114.4(12)
C1_10 C2_10 C3_10 108.3(11)
C4_10 C2_10 C3_10 109.2(13)

loop_
_geom_bond_atom_site_label_1
_geom_bond_atom_site_label_2
_geom_bond_distance
CU1 O1W 1.908(10)
CU1 N18A 1.934(12)
CU1 N17A 1.994(12)
CU1 N19A 1.999(13)
CU1 O4A 2.180(11)
C1A C2A 1.35(2)
C1A C9A 1.45(2)
C1A N1A 1.48(2)
C2A C3A 1.38(2)
C2A H2A 0.9500
C3A C4A 1.34(2)
C3A H3A 0.9500
C4A C5A 1.426(19)
C4A H4A 0.9500
C5A C9A 1.405(19)
C5A C6A 1.406(19)
C6A O1_1 1.360(16)
C6A C7A 1.376(19)
C7A C8A 1.388(19)
C7A H7A 0.9500
C8A N2A 1.330(16)
C8A C10A 1.454(19)
C9A N2A 1.385(17)
C10A O3A 1.217(15)
C10A N3A 1.369(16)
C11A C12A 1.344(18)
C11A N3A 1.410(16)
C11A C19A 1.434(19)
C12A C13A 1.45(2)
C12A H12A 0.9500
C13A C14A 1.322(19)
C13A H13A 0.9500
C14A C15A 1.415(19)
C14A H14A 0.9500
C15A C19A 1.428(19)
C15A C16A 1.441(19)
C16A C17A 1.309(18)
C16A O1_2 1.350(15)
C17A C18A 1.399(18)
C17A H17A 0.9500
C18A N4A 1.332(17)
C18A C20A 1.49(2)
C19A N4A 1.365(16)
C20A O4A 1.221(16)
C20A N5A 1.361(17)
C21A C22A 1.394(18)
C21A N5A 1.398(16)
C21A C29A 1.405(19)
C22A C23A 1.406(19)
C22A H22A 0.9500
C23A C24A 1.367(19)
C23A H23A 0.9500
C24A C25A 1.373(19)
C24A H24A 0.9500
C25A C29A 1.400(18)
C25A C26A 1.46(2)
C26A C27A 1.338(19)
C26A O1_3 1.361(15)
C27A C28A 1.384(18)
C27A H27A 0.9500
C28A N6A 1.346(16)
C28A C30A 1.522(19)
C29A N6A 1.357(17)
C30A O5A 1.222(15)
C30A N7A 1.360(16)
C31A N8A 1.343(15)
C31A N7A 1.383(16)
C31A C32A 1.439(17)
C32A C33A 1.356(16)
C32A H32A 0.9500
C33A C34A 1.396(17)
C33A H33A 0.9500
C34A C35A 1.344(17)
C34A H34A 0.9500
C35A N8A 1.340(16)
C35A N9A 1.421(16)
C36A O6A 1.229(15)
C36A N9A 1.335(16)
C36A C1B 1.498(18)
C37A O7A 1.240(16)
C37A N12A 1.355(17)
C37A C9B 1.46(2)
C38A O8A 1.196(16)
C38A N15A 1.341(18)
C38A C17B 1.47(2)
C39A O9A 1.219(15)
C39A N21A 1.366(16)
C39A C29B 1.472(19)
C40A O10A 1.217(16)
C40A N24A 1.353(17)
C40A C36B 1.561(19)
C41A O11A 1.219(16)
C41A N27A 1.408(17)
C41A C44B 1.47(2)
C42A O12A 1.229(17)
C42A N29A 1.356(18)
C42A C43A 1.53(2)
C43A N30A 1.296(17)
C43A C44A 1.382(19)
C44A C45A 1.349(18)
C44A H44A 0.9500
C45A O1_8 1.343(15)
C45A C46A 1.43(2)
C46A C51A 1.41(2)
C46A C47A 1.45(2)
C47A C48A 1.32(2)
C47A H47A 0.9500
C48A C49A 1.47(2)
C48A H48A 0.9500
C49A C50A 1.371(19)
C49A H49A 0.9500
C50A N31A 1.378(18)
C50A C51A 1.41(2)
C51A N30A 1.376(18)
C52A O13A 1.218(16)
C52A N31A 1.343(18)
C52A C53A 1.54(2)
C53A N32A 1.332(17)
C53A C54A 1.38(2)
C54A C55A 1.35(2)
C54A H54A 0.9500
C55A O1_9 1.362(18)
C55A C56A 1.44(2)
C56A C61A 1.361(19)
C56A C57A 1.46(2)
C57A C58A 1.35(2)
C57A H57A 0.9500
C58A C59A 1.41(2)
C58A H58A 0.9500
C59A C60A 1.36(2)
C59A H59A 0.9500
C60A N33A 1.399(18)
C60A C61A 1.44(2)
C61A N32A 1.409(18)
C62A O14A 1.254(16)
C62A N33A 1.294(17)
C62A C63A 1.441(16)
C70A C69A 1.3900
C70A C71A 1.3900
C70A N35A 1.432(2)
C69A C68A 1.3900
C69A H69A 0.9500
C68A C67A 1.3900
C68A H68A 0.9500
C67A C66A 1.3900
C67A H67A 0.9500
C66A C71A 1.3900
C66A C65A 1.3900
C71A N34A 1.3900
N34A C63A 1.3900
C63A C64A 1.3900
C64A C65A 1.3900
C64A H64A 0.9500
C65A O1_10 1.394(10)
N1A O1A 1.207(14)
N1A O2A 1.211(15)
N3A H3AA 0.8800
N5A H5A 0.8800
N7A H7AA 0.8800
N9A H9A 0.8800
N10A C1B 1.321(16)
N10A C8B 1.355(16)
N11A C7B 1.345(15)
N11A C8B 1.351(16)
N12A C7B 1.415(16)
N12A H12B 0.8800
N13A C9B 1.304(17)
N13A C16B 1.321(17)
N14A C15B 1.325(17)
N14A C16B 1.364(17)
N15A C15B 1.413(17)
N15A H15A 0.8800
N16A N17A 1.328(15)
N16A C17B 1.332(17)
N17A C20B 1.334(17)
N18A C21B 1.333(18)
N18A C25B 1.334(17)
N19A C26B 1.337(16)
N19A N20A 1.379(15)
N20A C29B 1.316(17)
N21A C30B 1.382(17)
N21A H21A 0.8800
N22A C30B 1.323(16)
N22A C37B 1.383(16)
N23A C36B 1.313(16)
N23A C37B 1.359(16)
N24A C38B 1.410(17)
N24A H24B 0.8800
N25A C38B 1.265(17)
N25A C45B 1.362(16)
N26A C45B 1.317(16)
N26A C44B 1.325(17)
N27A C46B 1.388(17)
N27A H27B 0.8800
N28A C50B 1.310(17)
N28A C46B 1.330(16)
N29A C50B 1.381(16)
N29A H29A 0.8800
N31A H31A 0.8800
N33A H33B 0.8800
N35A O16A 1.265(12)
N35A O16' 1.303(14)
N35A O15A 1.318(12)
N35A O15' 1.360(15)
C1B C2B 1.387(18)
C2B C3B 1.372(17)
C2B H2B 0.9500
C3B C4B 1.343(18)
C3B O1_4 1.386(14)
C4B C8B 1.444(18)
C4B C5B 1.453(18)
C5B C6B 1.336(18)
C5B H5B 0.9500
C6B C7B 1.374(17)
C6B H6B 0.9500
C9B C10B 1.424(18)
C10B C11B 1.310(18)
C10B H10B 0.9500
C11B O1_5 1.395(15)
C11B C12B 1.450(19)
C12B C13B 1.407(19)
C12B C16B 1.436(19)
C13B C14B 1.349(18)
C13B H13B 0.9500
C14B C15B 1.442(19)
C14B H14B 0.9500
C17B C18B 1.369(19)
C18B C19B 1.35(2)
C18B H18B 0.9500
C19B C20B 1.36(2)
C19B H19B 0.9500
C20B C21B 1.49(2)
C21B C22B 1.360(19)
C22B C23B 1.41(2)
C22B H22B 0.9500
C23B C24B 1.41(2)
C23B H23B 0.9500
C24B C25B 1.387(19)
C24B H24C 0.9500
C25B C26B 1.48(2)
C26B C27B 1.363(19)
C27B C28B 1.348(19)
C27B H27C 0.9500
C28B C29B 1.378(18)
C28B H28B 0.9500
C30B C31B 1.457(19)
C31B C32B 1.325(18)
C31B H31B 0.9500
C32B C33B 1.444(17)
C32B H32B 0.9500
C33B C37B 1.399(18)
C33B C34B 1.418(18)
C34B C35B 1.346(18)
C34B O1_6 1.387(15)
C35B C36B 1.369(18)
C35B H35B 0.9500
C38B C39B 1.448(19)
C39B C40B 1.388(18)
C39B H39B 0.9500
C40B C41B 1.384(19)
C40B H40B 0.9500
C41B C45B 1.387(18)
C41B C42B 1.462(19)
C42B C43B 1.31(2)
C42B O1_7 1.380(17)
C43B C44B 1.43(2)
C43B H43B 0.9500
C46B C47B 1.365(18)
C47B C48B 1.308(18)
C47B H47B 0.9500
C48B C49B 1.398(18)
C48B H48B 0.9500
C49B C50B 1.382(19)
C49B H49B 0.9500
C1T O1T 1.457(18)
C1T C2T 1.50(2)
C1T H1TA 0.9900
C1T H1TB 0.9900
C2T O2T 1.389(17)
C2T C3T 1.527(19)
C2T H2T 1.0000
C3T O3T 1.450(16)
C3T C4T 1.50(2)
C3T H3T 1.0000
C4T O4T 1.439(18)
C4T H4TA 0.9900
C4T H4TB 0.9900
O1T H1T1 0.8400
O2T H1T2 0.8400
O3T H1T3 0.8400
O4T H1T4 0.8400
O1W H1W1 0.8199
O1W H2W1 0.8201
C1C F3C 1.2459
C1C F1C 1.2907
C1C F2C 1.3361
C1C S1C 1.7691
O1C S1C 1.4257
O2C S1C 1.4046
O3C S1C 1.4221
C2C F4C 1.251(7)
C2C F6C 1.294(7)
C2C F5C 1.340(8)
C2C S2C 1.776(10)
O4C S2C 1.431(8)
O5C S2C 1.409(8)
O6C S2C 1.426(8)
CL1_11 C1R_11 1.7498(13)
CL2_11 C1R_11 1.7499(12)
CL3_11 C1R_11 1.7500(11)
CL1_12 C1R_12 1.7496(13)
CL2_12 C1R_12 1.7498(11)
CL3_12 C1R_12 1.7497(12)
CL1_13 C1R_13 1.7498(11)
CL2_13 C1R_13 1.7496(12)
CL3_13 C1R_13 1.7498(13)
CL1_14 C1R_14 1.7501(11)
CL2_14 C1R_14 1.7500(11)
CL3_14 C1R_14 1.7502(12)
CL1_15 C1R_15 1.7500(11)
CL2_15 C1R_15 1.7501(12)
CL3_15 C1R_15 1.7502(11)
CL1_16 C1R_16 1.7500(11)
CL2_16 C1R_16 1.7500(12)
CL3_16 C1R_16 1.7497(11)
CL1_17 C1R_17 1.7501(11)
CL2_17 C1R_17 1.7500(12)
CL3_17 C1R_17 1.7500(12)
CL1_18 C1R_18 1.7500(13)
CL2_18 C1R_18 1.7500(11)
CL3_18 C1R_18 1.7500(12)
CL1_19 C1R_19 1.7500(11)
CL2_19 C1R_19 1.7500(13)
CL3_19 C1R_19 1.7501(12)
O1_1 C1_1 1.432(16)
C1_1 C2_1 1.55(2)
C2_1 C3_1 1.58(2)
C2_1 C4_1 1.61(2)
O1_2 C1_2 1.4073(11)
C1_2 C2_2 1.5031(12)
C2_2 C3_2 1.5102(12)
C2_2 C4_2 1.5102(12)
O1_3 C1_3 1.4072(11)
C1_3 C2_3 1.5033(12)
C2_3 C4_3 1.5100(11)
C2_3 C3_3 1.5101(11)
O1_4 C1_4 1.4073(11)
C1_4 C2_4 1.5032(12)
C2_4 C4_4 1.5100(11)
C2_4 C3_4 1.5102(12)
O1_5 C1_5 1.4073(11)
C1_5 C2_5 1.5032(11)
C2_5 C3_5 1.5100(12)
C2_5 C4_5 1.5102(12)
O1_6 C1_6 1.4073(12)
C1_6 C2_6 1.5032(11)
C2_6 C4_6 1.5101(11)
C2_6 C3_6 1.5101(12)
O1_7 C1_7 1.4074(11)
C1_7 C2_7 1.5033(12)
C2_7 C3_7 1.5102(12)
C2_7 C4_7 1.5103(11)
O1_8 C1_8 1.4072(11)
C1_8 C2_8 1.5033(12)
C2_8 C3_8 1.5101(11)
C2_8 C4_8 1.5101(12)
O1_9 C1_9 1.4073(11)
C1_9 C2_9 1.5032(13)
C2_9 C3_9 1.5102(11)
C2_9 C4_9 1.5102(11)
O1_10 C1_10 1.4073(12)
C1_10 C2_10 1.5030(11)
C2_10 C4_10 1.5101(11)
C2_10 C3_10 1.5102(12)
